data_7714746
loop_
_publ_author_name
'Orihashi, Kana'
'Yamauchi, Akio'
'Inoue, Miku'
'Parmar, Bhavesh'
'Fujiwara, Saiya'
'Kimizuka, Nobuo'
'Asada, Mizue'
'Nakamura, Toshikazu'
'Yanai, Nobuhiro'

_publ_section_title
;
 Radical qubits photo-generated in acene-based metal-organic frameworks.
;
_journal_issue 3
_journal_name_full 'Dalton transactions (Cambridge, England : 2003)'
_journal_page_first 872
_journal_page_last 876
_journal_paper_doi 10.1039/d3dt03959e
_journal_volume 53
_journal_year 2024
_chemical_formula_moiety 'C100 N8 O24 Zn6, 6(C3 N O), C4, [+ solvents]'
_chemical_formula_sum 'C100 H59 N8 O24 Zn6'
_chemical_formula_weight 2148.77
_chemical_name_systematic DAT-MOF-3
_space_group_crystal_system triclinic
_space_group_IT_number 2
_space_group_name_Hall '-P 1'
_space_group_name_H-M_alt 'P -1'
_atom_sites_solution_hydrogens geom
_atom_sites_solution_primary dual
_audit_creation_date 2023-11-24
_audit_creation_method
;
Olex2 1.3
(compiled 2020.11.12 svn.r5f609507 for OlexSys, GUI svn.r6408)
;
_audit_update_record
;
2023-11-26 deposited with the CCDC.	2023-12-14 downloaded from the CCDC.
;
_cell_angle_alpha 101.451(2)
_cell_angle_beta 110.314(2)
_cell_angle_gamma 90.019(2)
_cell_formula_units_Z 2
_cell_length_a 18.5415(5)
_cell_length_b 18.8522(3)
_cell_length_c 23.5975(5)
_cell_measurement_reflns_used 27251
_cell_measurement_temperature 99.93(14)
_cell_measurement_theta_max 78.9320
_cell_measurement_theta_min 3.3360
_cell_volume 7559.9(3)
_computing_cell_refinement 'CrysAlisPro 1.171.42.72a (Rigaku OD, 2022)'
_computing_data_collection 'CrysAlisPro 1.171.42.72a (Rigaku OD, 2022)'
_computing_data_reduction 'CrysAlisPro 1.171.42.72a (Rigaku OD, 2022)'
_computing_molecular_graphics 'Olex2 1.3 (Dolomanov et al., 2009)'
_computing_publication_material 'Olex2 1.3 (Dolomanov et al., 2009)'
_computing_structure_refinement 'SHELXL 2018/3 (Sheldrick, 2015)'
_computing_structure_solution 'SHELXT 2018/2 (Sheldrick, 2018)'
_diffrn_ambient_environment N~2~
_diffrn_ambient_temperature 99.93(14)
_diffrn_detector 'Hybrid Pixel Array Detector'
_diffrn_detector_area_resol_mean 10.0000
_diffrn_detector_type HyPix
_diffrn_measured_fraction_theta_full 0.985
_diffrn_measured_fraction_theta_max 0.954
_diffrn_measurement_details
;
List of Runs (angles in degrees, time in seconds):

  # Type    Start    End  Width  t~exp~   \w     \q     \k     \f   Frames
#--------------------------------------------------------------------------
  1  \w    -66.00 -24.00   0.50    0.31    --  -31.57 138.00 -51.00   84
  2  \w    -68.00 -21.00   0.50    0.31    --  -31.57 132.00 132.00   94
  3  \w     34.00 100.00   0.50    0.31    --   31.57-132.00  62.00  132
  4  \w     47.00  97.00   0.50    0.31    --   31.57-138.00-113.00  100
  5  \w   -125.00 -90.00   0.50    1.24    --  -80.04-132.00  62.00   70
  6  \w    -72.00 -47.00   0.50    1.24    --  -80.04 138.00 -51.00   50
  7  \w   -146.00-121.00   0.50    1.24    --  -80.04-138.00-113.00   50
  8  \w    -80.00 -54.00   0.50    1.24    --  -80.04 132.00 132.00   52
  9  \w     39.00 101.00   0.50    1.24    --   80.04-132.00  62.00  124
 10  \w    103.00 128.00   0.50    1.24    --   80.04 132.00 132.00   50
 11  \w     29.00 108.00   0.50    1.24    --   80.04-138.00-113.00  158
 12  \w   -106.00 -64.00   0.50    1.29    -- -104.00 138.00 -51.00   84
 13  \w    -87.00 -62.00   0.50    1.29    -- -104.00 132.00 132.00   50
 14  \w   -116.00 -90.00   0.50    1.29    -- -104.00-138.00-113.00   52
 15  \w     94.00 119.00   0.50    1.29    --  128.50 132.00 132.00   50
 16  \w     53.00  78.00   0.50    1.29    --  128.50-138.00-113.00   50
 17  \w     48.00  73.00   0.50    1.29    --  128.50-132.00  62.00   50
 18  \w     22.00  47.00   0.50    0.31    --  -31.57  19.00  90.00   50
 19  \w     24.00  50.00   0.50    0.31    --  -31.57  19.00-180.00   52
 20  \w     21.00  50.00   0.50    0.31    --  -31.57  19.00  30.00   58
 21  \w      0.00  45.00   0.50    0.31    --  -31.57  38.00 -90.00   90
 22  \w     21.00  50.00   0.50    0.31    --  -31.57  19.00  60.00   58
 23  \w     24.00  50.00   0.50    0.31    --  -31.57  19.00 -60.00   52
 24  \w    -57.00 -26.00   0.50    0.31    --   31.57 -19.00 120.00   62
 25  \w    -53.00 -20.00   0.50    0.31    --   31.57 -19.00-180.00   66
 26  \w    -62.00 -20.00   0.50    0.31    --   31.57 -19.00 -30.00   84
 27  \w    -43.00  18.00   0.50    0.31    --   31.57 -38.00 -90.00  122
 28  \w    -58.00 -32.00   0.50    0.31    --   31.57 -19.00  60.00   52
 29  \w    -44.00   0.00   0.50    1.24    --  -80.04  61.00 150.00   88
 30  \w    -26.00   2.00   0.50    1.24    --  -80.04  45.00   0.00   56
 31  \w    -27.00  -1.00   0.50    1.24    --  -80.04  45.00 150.00   52
 32  \w    -71.00  -5.00   0.50    1.24    --  -80.04  77.00 -60.00  132
 33  \w   -164.00-125.00   0.50    1.24    --  -80.04 -30.00   0.00   78
 34  \w    -75.00 -20.00   0.50    1.24    --  -80.04 -30.00   0.00  110
 35  \w   -118.00 -89.00   0.50    1.24    --  -80.04 -30.00   0.00   58
 36  \w   -156.00 -88.00   0.50    1.24    --  -80.04 -61.00-150.00  136
 37  \w    -26.00   0.00   0.50    1.24    --  -80.04  45.00 -60.00   52
 38  \w     94.00 163.00   0.50    1.24    --   80.04  61.00  60.00  138
 39  \w     -6.00  19.00   0.50    1.24    --   80.04 -45.00 120.00   50
 40  \w     93.00 163.00   0.50    1.24    --   80.04  61.00-180.00  140
 41  \w     21.00  92.00   0.50    1.24    --   80.04 -94.00  90.00  142
 42  \w     25.00  50.00   0.50    1.24    --   80.04 -61.00  30.00   50
 43  \w     -2.00  52.00   0.50    1.24    --   80.04 -61.00-150.00  108
 44  \w     -4.00  24.00   0.50    1.24    --   80.04 -45.00-150.00   56
 45  \w    -61.00 -21.00   0.50    1.29    -- -104.00  77.00 120.00   80
 46  \w    -52.00 -27.00   0.50    1.29    -- -104.00  63.00  90.00   50
 47  \w    -73.00 -48.00   0.50    1.29    -- -104.00  77.00-120.00   50
 48  \w    -51.00 -24.00   0.50    1.29    -- -104.00  63.00 -60.00   54
 49  \w    -49.00 -23.00   0.50    1.29    -- -104.00  63.00-120.00   52
 50  \w   -146.00 -59.00   0.50    1.29    -- -104.00 -12.00 -90.00  174
 51  \w    -49.00 -23.00   0.50    1.29    -- -104.00  63.00 -30.00   52
 52  \w    -49.00 -21.00   0.50    1.29    -- -104.00  63.00 -90.00   56
 53  \w    -51.00 -22.00   0.50    1.29    -- -104.00  63.00  60.00   58
 54  \w    106.00 159.00   0.50    1.29    --  128.50 111.00 120.00  106
 55  \w     41.00  76.00   0.50    1.29    --  128.50 -77.00-120.00   70
 56  \w     35.00  93.00   0.50    1.29    --  128.50 -91.00  90.00  116
 57  \w     90.00 127.00   0.50    1.29    --  128.50  50.00  90.00   74
 58  \w     88.00 177.00   0.50    1.29    --  128.50  50.00-120.00  178
 59  \w     35.00  93.00   0.50    1.29    --  128.50 -91.00-120.00  116
 60  \w     68.00  93.00   0.50    1.29    --  128.50 -91.00 -30.00   50
 61  \w     35.00  61.00   0.50    1.29    --  128.50 -91.00 -30.00   52
 62  \w     38.00  93.00   0.50    1.29    --  128.50 -91.00 -60.00  110
 63  \w     37.00  93.00   0.50    1.29    --  128.50 -91.00 150.00  112
 64  \w     68.00  93.00   0.50    1.29    --  128.50 -91.00-180.00   50
 65  \w     35.00  61.00   0.50    1.29    --  128.50 -91.00-180.00   52
 66  \w     35.00  93.00   0.50    1.29    --  128.50 -91.00  60.00  116
 67  \w     60.00  87.00   0.50    1.29    --  128.50-111.00 150.00   54
 68  \w    108.00 142.00   0.50    1.29    --  128.50 111.00-180.00   68
 69  \w     63.00  93.00   0.50    1.29    --  128.50 -91.00  30.00   60
 70  \w     43.00  88.00   0.50    1.29    --  128.50-111.00 -30.00   90
 71  \w    109.00 145.00   0.50    1.29    --  128.50  77.00 120.00   72
 72  \w    124.00 151.00   0.50    1.29    --  128.50  77.00  30.00   54
 73  \w    131.00 175.00   0.50    1.29    --  128.50  50.00 -60.00   88
 74  \w     39.00  93.00   0.50    1.29    --  128.50 -91.00 -90.00  108
 75  \w     68.00  93.00   0.50    1.29    --  128.50 -91.00 120.00   50
 76  \w    110.00 152.00   0.50    1.29    --  128.50  77.00   0.00   84
 77  \w     37.00  63.00   0.50    1.29    --  128.50 -91.00 120.00   52
 78  \w     43.00  88.00   0.50    1.29    --  128.50-111.00-120.00   90
 79  \w     48.00  77.00   0.50    1.29    --  128.50 -77.00 150.00   58
 80  \w     91.00 178.00   0.50    1.29    --  128.50  50.00-180.00  174
 81  \w     40.00  82.00   0.50    1.29    --  128.50-107.00  37.16   84
 82  \w     60.00  93.00   0.50    1.29    --  128.50-111.00  90.00   66
 83  \w     45.00  93.00   0.50    1.29    --  128.50-111.00   0.00   96
 84  \w     50.00  93.00   0.50    1.29    --  128.50-111.00-150.00   86
 85  \w     68.00  93.00   0.50    1.29    --  128.50 -91.00-150.00   50
 86  \w    109.00 166.00   0.50    1.29    --  128.50  77.00 -90.00  114
 87  \w     54.00  79.00   0.50    1.29    --  128.50 -78.00 165.56   50
 88  \w     38.00  63.00   0.50    1.29    --  128.50 -91.00-150.00   50
 89  \w     68.00  93.00   0.50    1.29    --  128.50-111.00 -60.00   50
 90  \w     65.00  93.00   0.50    1.29    --  128.50 -91.00   0.00   56
 91  \w     57.00  93.00   0.50    1.29    --  128.50-111.00  60.00   72
 92  \w     37.00  62.00   0.50    1.29    --  128.50 -91.00   0.00   50
 93  \w    151.00 176.00   0.50    1.29    --  128.50  38.00 -90.00   50
 94  \w    143.00 177.00   0.50    1.29    --  128.50 111.00-120.00   68
 95  \w    111.00 174.00   0.50    1.29    --  128.50 111.00  90.00  126
 96  \w    128.00 171.00   0.50    1.29    --  128.50  77.00  60.00   86
 97  \w     91.00 136.00   0.50    1.29    --  128.50  38.00 -90.00   90
;
_diffrn_measurement_device 'four-circle diffractometer'
_diffrn_measurement_device_type 'XtaLAB Synergy R, DW system, HyPix'
_diffrn_measurement_method '\w scans'
_diffrn_orient_matrix_type 'CrysAlisPro convention (1999,Acta A55,543-557)'
_diffrn_orient_matrix_UB_11 -0.0769468000
_diffrn_orient_matrix_UB_12 0.0152956000
_diffrn_orient_matrix_UB_13 0.0097471000
_diffrn_orient_matrix_UB_21 -0.0427467000
_diffrn_orient_matrix_UB_22 -0.0179334000
_diffrn_orient_matrix_UB_23 -0.0705350000
_diffrn_orient_matrix_UB_31 -0.0120919000
_diffrn_orient_matrix_UB_32 -0.0802240000
_diffrn_orient_matrix_UB_33 0.0019007000
_diffrn_radiation_monochromator mirror
_diffrn_radiation_probe x-ray
_diffrn_radiation_type 'Cu K\a'
_diffrn_radiation_wavelength 1.54184
_diffrn_reflns_av_R_equivalents 0.0599
_diffrn_reflns_av_unetI/netI 0.0518
_diffrn_reflns_Laue_measured_fraction_full 0.985
_diffrn_reflns_Laue_measured_fraction_max 0.954
_diffrn_reflns_limit_h_max 23
_diffrn_reflns_limit_h_min -23
_diffrn_reflns_limit_k_max 18
_diffrn_reflns_limit_k_min -22
_diffrn_reflns_limit_l_max 30
_diffrn_reflns_limit_l_min -30
_diffrn_reflns_number 92099
_diffrn_reflns_point_group_measured_fraction_full 0.985
_diffrn_reflns_point_group_measured_fraction_max 0.954
_diffrn_reflns_theta_full 67.684
_diffrn_reflns_theta_max 80.105
_diffrn_reflns_theta_min 2.398
_diffrn_source 'Rotating-anode X-ray tube'
_diffrn_source_type 'Rigaku (Cu) X-ray Source'
_exptl_absorpt_coefficient_mu 1.467
_exptl_absorpt_correction_T_max 1.00000
_exptl_absorpt_correction_T_min 0.75850
_exptl_absorpt_correction_type multi-scan
_exptl_absorpt_process_details
;
CrysAlisPro 1.171.42.72a (Rigaku Oxford Diffraction, 2022)
Empirical absorption correction using spherical harmonics,
implemented in SCALE3 ABSPACK scaling algorithm.
;
_exptl_crystal_colour orange
_exptl_crystal_colour_primary orange
_exptl_crystal_density_diffrn 0.944
_exptl_crystal_description plate
_exptl_crystal_F_000 2174
_refine_diff_density_max 2.125
_refine_diff_density_min -1.185
_refine_diff_density_rms 0.155
_refine_ls_extinction_method none
_refine_ls_goodness_of_fit_ref 0.964
_refine_ls_hydrogen_treatment constr
_refine_ls_matrix_type full
_refine_ls_number_parameters 1246
_refine_ls_number_reflns 31500
_refine_ls_number_restraints 0
_refine_ls_restrained_S_all 0.964
_refine_ls_R_factor_all 0.1210
_refine_ls_R_factor_gt 0.1110
_refine_ls_shift/su_max 0.002
_refine_ls_shift/su_mean 0.000
_refine_ls_structure_factor_coef Fsqd
_refine_ls_weighting_details 'w=1/[\s^2^(Fo^2^)+(0.1680P)^2^+63.8598P] where P=(Fo^2^+2Fc^2^)/3'
_refine_ls_weighting_scheme calc
_refine_ls_wR_factor_gt 0.3064
_refine_ls_wR_factor_ref 0.3154
_reflns_Friedel_coverage 0.000
_reflns_number_gt 25830
_reflns_number_total 31500
_reflns_threshold_expression 'I > 2\s(I)'
_cod_data_source_file d3dt03959e2.cif
_cod_data_source_block 231025_ta-mof_orihashi_auto
_cod_depositor_comments 'Adding full bibliography for 7714745--7714746.cif.'
_cod_database_code 7714746
_shelx_shelxl_version_number 2018/3
_chemical_oxdiff_formula 'C H N O Zn'
_shelx_space_group_comment
;
The symmetry employed for this shelxl refinement is uniquely defined
by the following loop, which should always be used as a source of
symmetry information in preference to the above space-group names.
They are only intended as comments.
;
_reflns_odcompleteness_completeness 97.58
_reflns_odcompleteness_iscentric 1
_reflns_odcompleteness_theta 74.33
_olex2_refinement_description
;
1. Fixed Uiso
 At 1.2 times of:
  All C(H) groups, All C(H,H) groups
2.a Secondary CH2 refined with riding coordinates:
 C051(H05A,H05B), C053(H05C,H05D), C055(H05E,H05F)
2.b Aromatic/amide H refined with riding coordinates:
 C015(H015), C01B(H01B), C01E(H01E), C01I(H01I), C01K(H01K), C01P(H01P),
 C01Q(H01Q), C01R(H01R), C01T(H01T), C01X(H01X), C01Y(H01Y), C01Z(H01Z),
 C020(H020), C021(H021), C023(H023), C024(H024), C026(H026), C027(H027),
 C028(H028), C029(H029), C02A(H02A), C02D(H02D), C02E(H02E), C02G(H02G),
 C02I(H02I), C02J(H02J), C02K(H02K), C02L(H02L), C02O(H02O), C02Q(H02Q),
 C02X(H02X), C02Y(H02Y), C032(H032), C033(H033), C034(H034), C036(H036),
 C038(H038), C039(H039), C03A(H03A), C03B(H03B), C03C(H03C), C03D(H03D),
 C03E(H03E), C03G(H03G), C03J(H03J), C03O(H03O), C044(H044), C046(H046),
 C04J(H04J), C04M(H04M), C04R(H04R), C04V(H04V), C04W(H04W)
;
_smtbx_masks_void_probe_radius 1.2
_smtbx_masks_void_truncation_radius 1.2
_olex2_submission_special_instructions 'No special instructions were received'
_oxdiff_exptl_absorpt_empirical_details
;
Empirical correction (ABSPACK) includes:
- Absorption correction using spherical harmonics
- Frame scaling
;
_oxdiff_exptl_absorpt_empirical_full_max 2.571
_oxdiff_exptl_absorpt_empirical_full_min 0.401

loop_
_space_group_symop_operation_xyz
'x, y, z'
'-x, -y, -z'

loop_
_atom_site_label
_atom_site_type_symbol
_atom_site_fract_x
_atom_site_fract_y
_atom_site_fract_z
_atom_site_U_iso_or_equiv
_atom_site_adp_type
_atom_site_occupancy
_atom_site_site_symmetry_order
_atom_site_calc_flag
_atom_site_refinement_flags_posn
_atom_site_refinement_flags_adp
_atom_site_refinement_flags_occupancy
_atom_site_disorder_assembly
_atom_site_disorder_group
Zn01 Zn 0.500000 1.000000 1.000000 0.01646(19) Uani 1 2 d S . P . .
Zn02 Zn 0.00224(3) 0.75021(3) 1.00198(3) 0.01601(16) Uani 1 1 d . . . . .
Zn03 Zn 0.93097(4) 0.69494(4) 0.85247(3) 0.01987(16) Uani 1 1 d . . . . .
Zn04 Zn 0.57367(4) 0.51558(4) 0.14891(3) 0.01990(16) Uani 1 1 d . . . . .
Zn05 Zn 0.500000 0.500000 0.000000 0.01657(19) Uani 1 2 d S . P . .
Zn06 Zn 0.43139(4) 0.97948(4) 0.85152(3) 0.01880(16) Uani 1 1 d . . . . .
Zn07 Zn 0.07327(4) 0.80639(4) 0.14994(3) 0.01974(16) Uani 1 1 d . . . . .
O008 O 0.6131(2) 0.5430(2) 0.03378(18) 0.0230(8) Uani 1 1 d . . . . .
O009 O 0.4903(2) 0.05511(19) -0.07463(18) 0.0218(7) Uani 1 1 d . . . . .
O00A O 0.5266(2) 0.4390(2) 0.07399(18) 0.0239(8) Uani 1 1 d . . . . .
O00B O 0.0409(2) 0.8116(2) 0.9558(2) 0.0275(8) Uani 1 1 d . . . . .
O00C O 0.5385(2) 0.9123(2) 0.9559(2) 0.0261(8) Uani 1 1 d . . . . .
O00D O 0.9859(2) 0.65655(19) 0.92649(18) 0.0233(7) Uani 1 1 d . . . . .
O00E O 0.1507(2) 0.7399(2) 0.14090(19) 0.0287(8) Uani 1 1 d . . . . .
O00F O 0.9658(2) 0.6927(2) 0.05358(19) 0.0271(8) Uani 1 1 d . . . . .
O00G O 0.8432(2) 0.7458(2) 0.86054(19) 0.0307(9) Uani 1 1 d . . . . .
O00H O 0.0233(2) 0.8467(2) 0.07599(18) 0.0280(8) Uani 1 1 d . . . . .
O00I O 0.5114(2) 0.9101(2) 0.85589(19) 0.0288(8) Uani 1 1 d . . . . .
O00J O 0.0125(2) 0.7658(3) 0.8564(2) 0.0344(9) Uani 1 1 d . . . . .
O00K O 0.8879(2) 0.7691(2) 0.96469(19) 0.0256(8) Uani 1 1 d . . . . .
O00L O 0.1160(2) 0.7266(2) 0.03857(19) 0.0264(8) Uani 1 1 d . . . . .
O00M O 0.4638(2) 0.5803(2) 0.05422(19) 0.0257(8) Uani 1 1 d . . . . .
O00N O 0.3414(2) 0.9330(2) 0.8570(2) 0.0328(9) Uani 1 1 d . . . . .
O00O O 0.3846(2) 0.9644(2) 0.95954(18) 0.0246(8) Uani 1 1 d . . . . .
O00P O 0.6486(2) 0.5783(2) 0.13757(19) 0.0298(9) Uani 1 1 d . . . . .
O00Q O 0.4793(2) 0.5618(3) 0.1492(2) 0.0371(10) Uani 1 1 d . . . . .
O00R O 0.9790(2) 0.7568(3) 0.1491(2) 0.0387(10) Uani 1 1 d . . . . .
O00S O 0.6374(3) 0.3934(2) 0.1215(2) 0.0417(11) Uani 1 1 d . . . . .
O00T O 0.3871(3) 0.1035(2) -0.1287(2) 0.0367(10) Uani 1 1 d . . . . .
O00U O 0.1346(3) 0.9179(3) 0.1221(2) 0.0428(11) Uani 1 1 d . . . . .
O00V O 0.8829(3) 0.5831(2) 0.8721(2) 0.0424(11) Uani 1 1 d . . . . .
C00W C 0.1604(3) 0.7194(3) 0.0902(3) 0.0234(10) Uani 1 1 d . . . . .
N00X N 0.1240(3) 0.8533(3) 0.2380(3) 0.0370(12) Uani 1 1 d . . . . .
N00Y N 0.6257(3) 0.5168(3) 0.2382(2) 0.0336(11) Uani 1 1 d . . . . .
C00Z C 0.6581(3) 0.5746(3) 0.0854(3) 0.0235(11) Uani 1 1 d . . . . .
C010 C 0.9431(3) 0.7110(3) 0.0996(3) 0.0264(11) Uani 1 1 d . . . . .
N011 N 0.8997(3) 0.6530(3) 0.7627(3) 0.0374(12) Uani 1 1 d . . . . .
C012 C 0.4423(3) 0.5852(3) 0.0984(3) 0.0239(11) Uani 1 1 d . . . . .
C013 C 0.0537(3) 0.8045(3) 0.9078(2) 0.0239(11) Uani 1 1 d . . . . .
N014 N 0.4012(3) 0.9783(3) 0.7618(3) 0.0355(11) Uani 1 1 d . . . . .
C015 C 0.7477(3) 0.8242(3) 0.9663(3) 0.0294(12) Uani 1 1 d . . . . .
H015 H 0.785198 0.819972 1.004708 0.035 Uiso 1 1 calc R U . . .
C016 C 0.3688(3) 0.6180(3) 0.0961(3) 0.0292(12) Uani 1 1 d . . . . .
C017 C 0.5521(3) 0.8972(3) 0.9076(3) 0.0235(11) Uani 1 1 d . . . . .
C018 C 0.7311(3) 0.6121(3) 0.0890(3) 0.0296(12) Uani 1 1 d . . . . .
C019 C 0.5701(4) 0.3862(3) 0.0807(3) 0.0278(12) Uani 1 1 d . . . . .
C01A C 0.2600(3) 0.9059(3) 0.9091(3) 0.0280(12) Uani 1 1 d . . . . .
C01B C 0.3210(3) 0.6344(3) 0.0417(3) 0.0297(12) Uani 1 1 d . . . . .
H01B H 0.335503 0.624567 0.006239 0.036 Uiso 1 1 calc R U . . .
C01C C 0.8693(3) 0.6771(4) 0.0947(3) 0.0324(13) Uani 1 1 d . . . . .
C01D C 0.4812(3) 0.1830(3) -0.0410(3) 0.0231(10) Uani 1 1 d . . . . .
C01E C 0.6811(3) 0.8544(3) 0.9656(3) 0.0282(11) Uani 1 1 d . . . . .
H01E H 0.673959 0.872331 1.003675 0.034 Uiso 1 1 calc R U . . .
C01F C 0.0680(3) 0.9033(3) 0.0814(2) 0.0238(11) Uani 1 1 d . . . . .
C01G C 0.8365(3) 0.7691(3) 0.9134(3) 0.0281(12) Uani 1 1 d . . . . .
C01H C 0.7620(3) 0.7997(3) 0.9126(3) 0.0321(12) Uani 1 1 d . . . . .
C01I C 0.2491(4) 0.9070(3) 0.9648(3) 0.0314(12) Uani 1 1 d . . . . .
H01I H 0.287937 0.928625 1.003054 0.038 Uiso 1 1 calc R U . . .
C01J C 0.5406(3) 0.3151(3) 0.0371(2) 0.0222(10) Uani 1 1 d . . . . .
C01K C 0.1803(3) 0.8760(3) 0.9633(3) 0.0292(12) Uani 1 1 d . . . . .
H01K H 0.172107 0.877034 1.000939 0.035 Uiso 1 1 calc R U . . .
C01L C 0.2331(3) 0.6824(3) 0.0917(3) 0.0295(12) Uani 1 1 d . . . . .
C01M C 0.9733(4) 0.5473(3) 0.9601(3) 0.0311(12) Uani 1 1 d . . . . .
C01N C 0.0312(4) 0.9528(3) 0.0387(3) 0.0301(12) Uani 1 1 d . . . . .
C01O C 0.9455(4) 0.5976(3) 0.9178(3) 0.0351(14) Uani 1 1 d . . . . .
C01P C 0.5592(3) 0.1909(3) -0.0037(3) 0.0269(12) Uani 1 1 d . . . . .
H01P H 0.591521 0.151998 -0.004871 0.032 Uiso 1 1 calc R U . . .
C01Q C 0.2517(3) 0.6652(3) 0.0381(3) 0.0323(13) Uani 1 1 d . . . . .
H01Q H 0.217642 0.674322 0.000073 0.039 Uiso 1 1 calc R U . . .
C01R C 0.0460(4) 1.0565(3) -0.0032(3) 0.0309(12) Uani 1 1 d . . . . .
H01R H 0.077526 1.094678 -0.005602 0.037 Uiso 1 1 calc R U . . .
C01S C 0.4476(4) 0.1107(3) -0.0832(3) 0.0309(12) Uani 1 1 d . . . . .
C01T C 0.8212(3) 0.6328(3) 0.0401(3) 0.0316(12) Uani 1 1 d . . . . .
H01T H 0.835599 0.625110 0.004532 0.038 Uiso 1 1 calc R U . . .
C01U C 0.6226(3) 0.8598(3) 0.9105(3) 0.0278(11) Uani 1 1 d . . . . .
N01V N 0.8266(4) 0.4704(3) 0.4315(3) 0.0483(15) Uani 1 1 d . . . . .
C01W C 0.3354(3) 0.9371(3) 0.9097(3) 0.0236(10) Uani 1 1 d . . . . .
C01X C 1.0497(4) 0.5538(3) 0.9984(3) 0.0314(12) Uani 1 1 d . . . . .
H01X H 1.083788 0.590544 0.997123 0.038 Uiso 1 1 calc R U . . .
C01Y C 0.7541(3) 0.6004(4) 0.0366(3) 0.0346(14) Uani 1 1 d . . . . .
H01Y H 0.722318 0.569679 -0.001004 0.041 Uiso 1 1 calc R U . . .
C01Z C 0.5872(3) 0.2575(3) 0.0347(3) 0.0288(12) Uani 1 1 d . . . . .
H01Z H 0.640034 0.264420 0.060521 0.035 Uiso 1 1 calc R U . . .
C020 C 0.4338(3) 0.2384(3) -0.0403(3) 0.0281(11) Uani 1 1 d . . . . .
H020 H 0.381467 0.231628 -0.067307 0.034 Uiso 1 1 calc R U . . .
C021 C 0.4624(3) 0.3047(3) 0.0001(3) 0.0298(12) Uani 1 1 d . . . . .
H021 H 0.429220 0.342584 0.002507 0.036 Uiso 1 1 calc R U . . .
C022 C 0.1226(3) 0.8432(3) 0.9069(3) 0.0302(12) Uani 1 1 d . . . . .
C023 C 0.2809(4) 0.6663(4) 0.1462(3) 0.0366(14) Uani 1 1 d . . . . .
H023 H 0.266568 0.676557 0.181728 0.044 Uiso 1 1 calc R U . . .
C024 C 1.0768(4) 0.5084(3) 1.0379(3) 0.0343(13) Uani 1 1 d . . . . .
H024 H 1.129436 0.513908 1.064292 0.041 Uiso 1 1 calc R U . . .
N025 N 0.3255(4) 0.9957(4) 0.4300(3) 0.0509(15) Uani 1 1 d . . . . .
C026 C 0.0780(4) 1.0095(3) 0.0365(3) 0.0333(13) Uani 1 1 d . . . . .
H026 H 0.131094 1.016161 0.061710 0.040 Uiso 1 1 calc R U . . .
C027 C 0.2027(4) 0.8791(4) 0.8537(3) 0.0362(14) Uani 1 1 d . . . . .
H027 H 0.209123 0.883136 0.816161 0.043 Uiso 1 1 calc R U . . .
C028 C 0.7793(4) 0.6553(4) 0.1444(3) 0.0376(14) Uani 1 1 d . . . . .
H028 H 0.765367 0.661560 0.180155 0.045 Uiso 1 1 calc R U . . .
C029 C 0.7055(4) 0.7995(4) 0.8552(3) 0.0390(15) Uani 1 1 d . . . . .
H029 H 0.713505 0.779223 0.817821 0.047 Uiso 1 1 calc R U . . .
C02A C 0.8463(4) 0.6887(4) 0.1478(3) 0.0390(15) Uani 1 1 d . . . . .
H02A H 0.877893 0.719686 0.185323 0.047 Uiso 1 1 calc R U . . .
N02C N 0.9035(4) 0.5121(3) 0.5600(3) 0.0482(15) Uani 1 1 d . . . . .
C02D C 0.2040(4) 0.8517(4) 0.2658(4) 0.0446(16) Uani 1 1 d . . . . .
H02D H 0.232968 0.837691 0.239772 0.054 Uiso 1 1 calc R U . . .
C02E C 0.3498(3) 0.6353(4) 0.1500(3) 0.0375(14) Uani 1 1 d . . . . .
H02E H 0.383540 0.625843 0.188015 0.045 Uiso 1 1 calc R U . . .
C02F C 0.8891(4) 0.4403(4) 0.4617(3) 0.0413(15) Uani 1 1 d . . . . .
C02G C 0.7060(4) 0.5335(4) 0.2664(4) 0.0485(18) Uani 1 1 d . . . . .
H02G H 0.735452 0.535938 0.240907 0.058 Uiso 1 1 calc R U . . .
C02I C 0.8084(6) 0.5870(4) 0.6686(4) 0.063(3) Uani 1 1 d . . . . .
H02I H 0.765029 0.552820 0.647903 0.075 Uiso 1 1 calc R U . . .
C02J C 0.6365(4) 0.8303(4) 0.8545(3) 0.0434(16) Uani 1 1 d . . . . .
H02J H 0.597736 0.831799 0.815853 0.052 Uiso 1 1 calc R U . . .
C02K C 0.8340(5) 0.6076(4) 0.7331(4) 0.0530(19) Uani 1 1 d . . . . .
H02K H 0.806640 0.590523 0.755670 0.064 Uiso 1 1 calc R U . . .
C02L C 0.1328(4) 0.8450(3) 0.8523(3) 0.0342(13) Uani 1 1 d . . . . .
H02L H 0.093817 0.823915 0.813932 0.041 Uiso 1 1 calc R U . . .
N02M N 0.4015(4) 1.0197(4) 0.5592(3) 0.0558(17) Uani 1 1 d . . . . .
C02O C 0.3379(6) 1.0115(5) 0.7324(4) 0.062(2) Uani 1 1 d . . . . .
H02O H 0.313530 1.042779 0.755843 0.075 Uiso 1 1 calc R U . . .
C02P C 0.3884(4) 1.0405(4) 0.4595(3) 0.0413(15) Uani 1 1 d . . . . .
C02Q C 0.9825(5) 0.3519(5) 0.4582(4) 0.0545(19) Uani 1 1 d . . . . .
H02Q H 1.002228 0.314563 0.435503 0.065 Uiso 1 1 calc R U . . .
C02S C 0.9262(4) 0.4613(4) 0.5270(4) 0.0428(16) Uani 1 1 d . . . . .
C02T C 0.1950(6) 0.8964(5) 0.3665(4) 0.061(3) Uani 1 1 d . . . . .
C02V C 0.6981(5) 0.5378(6) 0.3664(4) 0.064(3) Uani 1 1 d . . . . .
C02W C 0.8428(5) 0.6136(5) 0.6345(4) 0.056(2) Uani 1 1 d . . . . .
C02X C 0.4808(4) 1.1276(5) 0.4559(4) 0.0523(19) Uani 1 1 d . . . . .
H02X H 0.498506 1.154482 0.432587 0.063 Uiso 1 1 calc R U . . .
C02Y C 0.4172(5) 1.0821(4) 0.4264(3) 0.0476(17) Uani 1 1 d . . . . .
H02Y H 0.391125 1.077616 0.383239 0.057 Uiso 1 1 calc R U . . .
C02Z C 0.4274(5) 1.0505(4) 0.5256(4) 0.0488(17) Uani 1 1 d . . . . .
C031 C 0.8010(5) 0.5267(5) 0.4636(4) 0.060(2) Uani 1 1 d . . . . .
C032 C 0.5896(4) 0.5122(5) 0.2764(4) 0.054(2) Uani 1 1 d . . . . .
H032 H 0.535877 0.498693 0.258172 0.065 Uiso 1 1 calc R U . . .
C033 C 0.5220(5) 1.1372(5) 0.5189(4) 0.056(2) Uani 1 1 d . . . . .
H033 H 0.567092 1.169535 0.537400 0.068 Uiso 1 1 calc R U . . .
C034 C 0.7423(5) 0.5462(4) 0.3279(4) 0.0522(19) Uani 1 1 d . . . . .
H034 H 0.795913 0.560437 0.345788 0.063 Uiso 1 1 calc R U . . .
C036 C 0.3093(7) 0.9997(5) 0.6692(4) 0.072(3) Uani 1 1 d . . . . .
H036 H 0.265691 1.023667 0.649126 0.086 Uiso 1 1 calc R U . . .
C038 C 0.9150(5) 0.3817(5) 0.4261(4) 0.0493(17) Uani 1 1 d . . . . .
H038 H 0.887834 0.364108 0.383185 0.059 Uiso 1 1 calc R U . . .
C039 C 0.0853(5) 0.8783(5) 0.2743(4) 0.059(2) Uani 1 1 d . . . . .
H039 H 0.032360 0.886377 0.256484 0.070 Uiso 1 1 calc R U . . .
C03A C 0.6215(6) 0.5251(6) 0.3410(5) 0.071(3) Uani 1 1 d . . . . .
H03A H 0.590306 0.524851 0.365547 0.086 Uiso 1 1 calc R U . . .
C03B C 1.0222(5) 0.3739(5) 0.5213(4) 0.0521(18) Uani 1 1 d . . . . .
H03B H 1.067134 0.350826 0.540199 0.063 Uiso 1 1 calc R U . . .
C03C C 0.1226(6) 0.8938(5) 0.3410(5) 0.066(2) Uani 1 1 d . . . . .
H03C H 0.091722 0.902070 0.366171 0.079 Uiso 1 1 calc R U . . .
C03D C 0.9356(5) 0.6774(5) 0.7294(4) 0.055(2) Uani 1 1 d . . . . .
H03D H 0.980318 0.710075 0.749855 0.066 Uiso 1 1 calc R U . . .
C03E C 0.2429(5) 0.8691(5) 0.3287(4) 0.056(2) Uani 1 1 d . . . . .
H03E H 0.296563 0.864055 0.346668 0.067 Uiso 1 1 calc R U . . .
C03G C 0.4970(5) 1.0990(4) 0.5557(4) 0.0535(19) Uani 1 1 d . . . . .
H03G H 0.525020 1.105007 0.598731 0.064 Uiso 1 1 calc R U . . .
C03H C 0.8389(5) 0.5446(4) 0.5314(3) 0.0503(18) Uani 1 1 d . . . . .
C03I C 0.3401(6) 0.9716(5) 0.5307(4) 0.060(2) Uani 1 1 d . . . . .
C03J C 0.9981(4) 0.4281(4) 0.5571(4) 0.0455(16) Uani 1 1 d . . . . .
H03J H 1.026692 0.443900 0.600033 0.055 Uiso 1 1 calc R U . . .
C03L C 0.2398(7) 0.9069(6) 0.4356(4) 0.078(3) Uani 1 1 d . . . . .
C03N C 0.7395(7) 0.5614(6) 0.4356(4) 0.075(3) Uani 1 1 d . . . . .
C03O C 0.9089(6) 0.6560(6) 0.6656(4) 0.070(3) Uani 1 1 d . . . . .
H03O H 0.937621 0.671377 0.643276 0.084 Uiso 1 1 calc R U . . .
C03Q C 0.3056(9) 0.9357(7) 0.5652(4) 0.095(4) Uani 1 1 d . . . . .
C03S C 0.7479(6) 0.6379(6) 0.5357(4) 0.072(3) Uani 1 1 d . . . . .
C03T C 0.3011(6) 0.9578(5) 0.4640(4) 0.063(2) Uani 1 1 d . . . . .
C03U C 0.8100(7) 0.6003(5) 0.5665(4) 0.072(3) Uani 1 1 d . . . . .
C03W C 0.3418(8) 0.9552(7) 0.6355(4) 0.084(4) Uani 1 1 d . . . . .
C044 C 0.4070(7) 0.9241(7) 0.6653(4) 0.080(3) Uani 1 1 d . . . . .
H044 H 0.432052 0.894122 0.641615 0.096 Uiso 1 1 calc R U . . .
C046 C 0.4369(6) 0.9353(5) 0.7286(4) 0.064(2) Uani 1 1 d . . . . .
H046 H 0.481973 0.913081 0.748636 0.077 Uiso 1 1 calc R U . . .
C047 C 0.7161(8) 0.6195(7) 0.4692(5) 0.090(4) Uani 1 1 d . . . . .
C04A C 0.2542(7) 0.8783(7) 0.5371(5) 0.082(3) Uani 1 1 d . . . . .
C04J C 0.6674(8) 0.7412(9) 0.5416(5) 0.109(5) Uani 1 1 d . . . . .
H04J H 0.652163 0.781701 0.564719 0.130 Uiso 1 1 calc R U . . .
C04L C 0.2199(10) 0.8656(9) 0.4677(5) 0.120(6) Uani 1 1 d . . . . .
C04M C 0.7192(9) 0.6951(9) 0.5703(7) 0.133(7) Uani 1 1 d . . . . .
H04M H 0.736133 0.701443 0.613998 0.159 Uiso 1 1 calc R U . . .
C04R C 0.2291(9) 0.8387(7) 0.5725(7) 0.108(5) Uani 1 1 d . . . . .
H04R H 0.250862 0.851375 0.616328 0.130 Uiso 1 1 calc R U . . .
C04V C 0.6375(8) 0.7247(9) 0.4742(7) 0.122(6) Uani 1 1 d . . . . .
H04V H 0.607413 0.758402 0.452804 0.147 Uiso 1 1 calc R U . . .
C04W C 0.6518(13) 0.6623(13) 0.4416(6) 0.218(15) Uani 1 1 d . . . . .
H04W H 0.619425 0.645527 0.399723 0.262 Uiso 1 1 calc R U . . .
C051 C 0.1441(10) 0.7552(10) 0.4736(7) 0.127(6) Uani 1 1 d . . . . .
H05A H 0.171866 0.712641 0.463139 0.152 Uiso 1 1 calc R U . . .
H05B H 0.088469 0.739444 0.457766 0.152 Uiso 1 1 calc R U . . .
C053 C 0.1709(13) 0.7791(13) 0.5428(7) 0.203(13) Uani 1 1 d . . . . .
H05C H 0.125155 0.792472 0.554010 0.244 Uiso 1 1 calc R U . . .
H05D H 0.190664 0.736745 0.560780 0.244 Uiso 1 1 calc R U . . .
C055 C 0.1561(10) 0.8127(13) 0.4407(6) 0.158(9) Uani 1 1 d . . . . .
H05E H 0.158410 0.787048 0.400539 0.189 Uiso 1 1 calc R U . . .
H05F H 0.108948 0.839543 0.431239 0.189 Uiso 1 1 calc R U . . .

loop_
_atom_site_aniso_label
_atom_site_aniso_U_11
_atom_site_aniso_U_22
_atom_site_aniso_U_33
_atom_site_aniso_U_23
_atom_site_aniso_U_13
_atom_site_aniso_U_12
Zn01 0.0148(4) 0.0126(4) 0.0242(5) 0.0050(3) 0.0091(4) 0.0036(3)
Zn02 0.0149(3) 0.0130(3) 0.0239(4) 0.0077(2) 0.0095(3) 0.0041(2)
Zn03 0.0161(3) 0.0224(4) 0.0232(4) 0.0076(3) 0.0081(3) 0.0052(2)
Zn04 0.0167(3) 0.0202(3) 0.0233(4) 0.0056(3) 0.0073(3) 0.0049(2)
Zn05 0.0157(4) 0.0121(4) 0.0243(5) 0.0048(3) 0.0096(4) 0.0031(3)
Zn06 0.0163(3) 0.0177(3) 0.0239(4) 0.0046(3) 0.0088(3) 0.0038(2)
Zn07 0.0174(3) 0.0196(3) 0.0233(4) 0.0071(3) 0.0071(3) 0.0027(2)
O008 0.0164(16) 0.0191(18) 0.037(2) 0.0052(15) 0.0145(16) 0.0020(13)
O009 0.0245(18) 0.0122(16) 0.034(2) 0.0108(14) 0.0131(15) 0.0031(13)
O00A 0.030(2) 0.0165(17) 0.030(2) 0.0041(14) 0.0168(16) 0.0030(14)
O00B 0.0229(18) 0.0230(19) 0.043(2) 0.0157(17) 0.0148(17) 0.0070(15)
O00C 0.0207(18) 0.0158(17) 0.047(2) 0.0041(16) 0.0204(17) 0.0056(14)
O00D 0.0236(18) 0.0159(17) 0.031(2) 0.0039(14) 0.0112(15) 0.0039(14)
O00E 0.0191(18) 0.035(2) 0.036(2) 0.0107(17) 0.0116(16) 0.0124(15)
O00F 0.0213(18) 0.029(2) 0.037(2) 0.0172(17) 0.0119(16) 0.0002(15)
O00G 0.0232(19) 0.040(2) 0.031(2) 0.0104(17) 0.0098(16) 0.0152(17)
O00H 0.035(2) 0.0214(19) 0.030(2) 0.0066(15) 0.0133(17) 0.0085(16)
O00I 0.0214(18) 0.033(2) 0.031(2) 0.0009(16) 0.0116(16) 0.0085(15)
O00J 0.029(2) 0.042(3) 0.034(2) 0.0125(19) 0.0114(18) -0.0066(18)
O00K 0.0167(17) 0.027(2) 0.036(2) 0.0128(16) 0.0084(15) 0.0036(14)
O00L 0.0191(18) 0.026(2) 0.036(2) 0.0106(16) 0.0099(16) 0.0072(14)
O00M 0.0259(19) 0.0163(18) 0.041(2) 0.0047(15) 0.0204(17) 0.0095(14)
O00N 0.026(2) 0.042(2) 0.035(2) 0.0053(18) 0.0171(17) -0.0041(17)
O00O 0.0160(17) 0.0240(19) 0.035(2) 0.0072(15) 0.0103(15) 0.0028(14)
O00P 0.0200(18) 0.037(2) 0.032(2) 0.0111(17) 0.0077(16) -0.0042(16)
O00Q 0.024(2) 0.049(3) 0.039(2) 0.007(2) 0.0124(18) 0.0090(18)
O00R 0.021(2) 0.061(3) 0.035(2) 0.013(2) 0.0101(17) -0.0034(19)
O00S 0.045(3) 0.022(2) 0.045(3) 0.0035(18) 0.001(2) 0.0039(18)
O00T 0.038(2) 0.023(2) 0.038(2) 0.0074(17) -0.0004(19) 0.0003(17)
O00U 0.045(3) 0.033(2) 0.046(3) 0.022(2) 0.003(2) 0.003(2)
O00V 0.042(3) 0.029(2) 0.044(3) 0.0133(19) -0.003(2) -0.0023(19)
C00W 0.022(2) 0.021(3) 0.032(3) 0.009(2) 0.014(2) 0.0061(19)
N00X 0.044(3) 0.035(3) 0.035(3) 0.004(2) 0.018(2) -0.004(2)
N00Y 0.033(3) 0.034(3) 0.036(3) 0.012(2) 0.013(2) 0.011(2)
C00Z 0.016(2) 0.031(3) 0.028(3) 0.015(2) 0.008(2) 0.004(2)
C010 0.017(2) 0.037(3) 0.032(3) 0.016(2) 0.013(2) 0.002(2)
N011 0.044(3) 0.038(3) 0.032(3) 0.003(2) 0.018(2) 0.006(2)
C012 0.019(2) 0.019(2) 0.033(3) 0.002(2) 0.010(2) -0.0014(19)
C013 0.019(2) 0.035(3) 0.023(3) 0.012(2) 0.011(2) 0.011(2)
N014 0.041(3) 0.028(3) 0.039(3) 0.009(2) 0.016(2) -0.002(2)
C015 0.019(2) 0.039(3) 0.026(3) 0.008(2) 0.004(2) 0.005(2)
C016 0.026(3) 0.025(3) 0.041(3) 0.006(2) 0.017(2) -0.001(2)
C017 0.017(2) 0.017(2) 0.031(3) -0.002(2) 0.006(2) -0.0049(18)
C018 0.017(2) 0.032(3) 0.045(3) 0.013(2) 0.014(2) 0.003(2)
C019 0.039(3) 0.013(2) 0.031(3) 0.012(2) 0.008(2) 0.005(2)
C01A 0.014(2) 0.038(3) 0.033(3) 0.007(2) 0.009(2) -0.003(2)
C01B 0.024(3) 0.041(3) 0.030(3) 0.009(2) 0.017(2) 0.016(2)
C01C 0.021(3) 0.045(4) 0.035(3) 0.018(3) 0.009(2) 0.001(2)
C01D 0.029(3) 0.008(2) 0.034(3) 0.0076(19) 0.011(2) -0.0009(18)
C01E 0.025(3) 0.027(3) 0.032(3) 0.006(2) 0.010(2) 0.002(2)
C01F 0.035(3) 0.007(2) 0.025(3) 0.0024(18) 0.005(2) -0.0005(19)
C01G 0.024(3) 0.035(3) 0.028(3) 0.009(2) 0.012(2) 0.001(2)
C01H 0.029(3) 0.035(3) 0.036(3) 0.007(2) 0.015(2) 0.009(2)
C01I 0.031(3) 0.032(3) 0.035(3) 0.011(2) 0.014(2) 0.005(2)
C01J 0.022(2) 0.018(2) 0.029(3) 0.009(2) 0.009(2) -0.0024(19)
C01K 0.022(3) 0.041(3) 0.024(3) 0.004(2) 0.009(2) 0.000(2)
C01L 0.017(2) 0.037(3) 0.041(3) 0.013(3) 0.017(2) 0.013(2)
C01M 0.035(3) 0.025(3) 0.031(3) 0.010(2) 0.006(2) 0.002(2)
C01N 0.043(3) 0.015(2) 0.027(3) 0.006(2) 0.005(2) 0.007(2)
C01O 0.049(4) 0.020(3) 0.031(3) 0.005(2) 0.007(3) 0.008(2)
C01P 0.034(3) 0.003(2) 0.046(3) 0.009(2) 0.014(2) 0.0011(19)
C01Q 0.027(3) 0.038(3) 0.033(3) 0.011(2) 0.010(2) 0.012(2)
C01R 0.042(3) 0.019(3) 0.034(3) 0.007(2) 0.016(3) 0.005(2)
C01S 0.041(3) 0.017(3) 0.036(3) 0.011(2) 0.013(3) -0.001(2)
C01T 0.030(3) 0.038(3) 0.029(3) 0.007(2) 0.014(2) -0.004(2)
C01U 0.022(3) 0.027(3) 0.034(3) 0.003(2) 0.010(2) 0.002(2)
N01V 0.057(4) 0.044(3) 0.037(3) 0.007(3) 0.010(3) 0.012(3)
C01W 0.017(2) 0.020(3) 0.031(3) 0.006(2) 0.006(2) 0.0005(19)
C01X 0.034(3) 0.019(3) 0.037(3) 0.008(2) 0.005(2) 0.003(2)
C01Y 0.025(3) 0.053(4) 0.022(3) 0.002(3) 0.008(2) -0.011(3)
C01Z 0.028(3) 0.016(3) 0.042(3) 0.008(2) 0.010(2) -0.001(2)
C020 0.024(3) 0.024(3) 0.034(3) 0.011(2) 0.005(2) 0.002(2)
C021 0.022(3) 0.022(3) 0.049(4) 0.014(2) 0.013(2) 0.007(2)
C022 0.023(3) 0.034(3) 0.037(3) 0.013(2) 0.012(2) 0.000(2)
C023 0.033(3) 0.046(4) 0.032(3) 0.011(3) 0.012(3) 0.016(3)
C024 0.034(3) 0.017(3) 0.045(4) 0.010(2) 0.003(3) 0.002(2)
N025 0.060(4) 0.056(4) 0.039(3) 0.009(3) 0.021(3) 0.006(3)
C026 0.036(3) 0.024(3) 0.033(3) 0.006(2) 0.003(2) 0.007(2)
C027 0.029(3) 0.038(3) 0.046(4) 0.011(3) 0.016(3) -0.004(2)
C028 0.028(3) 0.051(4) 0.037(3) 0.005(3) 0.018(3) -0.006(3)
C029 0.028(3) 0.055(4) 0.038(3) 0.007(3) 0.017(3) 0.012(3)
C02A 0.032(3) 0.046(4) 0.036(3) 0.001(3) 0.013(3) -0.009(3)
N02C 0.060(4) 0.038(3) 0.043(3) 0.008(3) 0.014(3) 0.001(3)
C02D 0.035(3) 0.038(4) 0.051(4) 0.005(3) 0.007(3) 0.001(3)
C02E 0.018(3) 0.054(4) 0.039(3) 0.013(3) 0.007(2) 0.015(3)
C02F 0.040(4) 0.040(4) 0.047(4) 0.015(3) 0.017(3) -0.001(3)
C02G 0.035(4) 0.059(5) 0.044(4) 0.012(3) 0.003(3) 0.012(3)
C02I 0.074(6) 0.036(4) 0.056(5) 0.019(4) -0.009(4) -0.012(4)
C02J 0.037(3) 0.053(4) 0.039(4) 0.006(3) 0.015(3) 0.024(3)
C02K 0.060(5) 0.039(4) 0.054(5) 0.006(3) 0.015(4) -0.006(3)
C02L 0.036(3) 0.034(3) 0.033(3) 0.009(2) 0.012(3) -0.004(2)
N02M 0.069(5) 0.055(4) 0.043(4) 0.012(3) 0.019(3) -0.001(3)
C02O 0.078(6) 0.051(5) 0.043(4) 0.012(4) 0.002(4) 0.023(4)
C02P 0.044(4) 0.036(4) 0.040(4) 0.005(3) 0.011(3) 0.001(3)
C02Q 0.062(5) 0.055(5) 0.055(5) 0.017(4) 0.028(4) 0.008(4)
C02S 0.040(4) 0.036(4) 0.057(4) 0.021(3) 0.016(3) 0.006(3)
C02T 0.087(7) 0.054(5) 0.035(4) 0.005(3) 0.013(4) -0.040(5)
C02V 0.060(5) 0.081(6) 0.033(4) 0.004(4) -0.002(4) 0.040(5)
C02W 0.053(5) 0.067(5) 0.047(4) 0.006(4) 0.018(4) 0.026(4)
C02X 0.042(4) 0.056(5) 0.064(5) 0.011(4) 0.025(4) 0.013(3)
C02Y 0.059(5) 0.047(4) 0.037(4) 0.009(3) 0.017(3) 0.010(3)
C02Z 0.060(5) 0.039(4) 0.048(4) 0.007(3) 0.021(4) 0.009(3)
C031 0.068(5) 0.062(5) 0.035(4) 0.003(3) 0.005(4) 0.012(4)
C032 0.034(4) 0.083(6) 0.055(5) 0.029(4) 0.017(3) 0.010(4)
C033 0.055(5) 0.054(5) 0.067(5) 0.005(4) 0.034(4) 0.006(4)
C034 0.060(5) 0.046(4) 0.041(4) 0.006(3) 0.008(3) 0.008(4)
C036 0.098(8) 0.051(5) 0.044(5) 0.014(4) -0.004(5) 0.005(5)
C038 0.052(4) 0.055(5) 0.048(4) 0.018(3) 0.021(3) 0.005(3)
C039 0.041(4) 0.073(6) 0.068(5) 0.002(4) 0.033(4) -0.008(4)
C03A 0.081(7) 0.078(7) 0.072(6) 0.032(5) 0.039(5) 0.007(5)
C03B 0.055(5) 0.056(5) 0.050(4) 0.014(4) 0.023(4) 0.003(4)
C03C 0.078(7) 0.061(6) 0.070(6) -0.003(4) 0.048(5) 0.000(5)
C03D 0.049(4) 0.077(6) 0.048(4) 0.018(4) 0.025(4) 0.009(4)
C03E 0.052(5) 0.053(5) 0.048(4) 0.013(4) -0.002(4) -0.008(4)
C03G 0.053(4) 0.043(4) 0.064(5) 0.009(4) 0.021(4) 0.008(3)
C03H 0.061(5) 0.047(4) 0.036(4) 0.005(3) 0.009(3) 0.013(4)
C03I 0.073(6) 0.059(5) 0.043(4) 0.012(4) 0.013(4) -0.007(4)
C03J 0.037(4) 0.053(4) 0.051(4) 0.022(3) 0.014(3) 0.006(3)
C03L 0.102(8) 0.081(7) 0.041(5) 0.011(4) 0.012(5) -0.036(6)
C03N 0.106(8) 0.081(7) 0.031(4) 0.015(4) 0.016(4) 0.058(6)
C03O 0.077(7) 0.083(7) 0.052(5) 0.011(5) 0.026(5) 0.022(5)
C03Q 0.157(12) 0.086(8) 0.027(4) 0.017(4) 0.012(6) -0.029(8)
C03S 0.078(6) 0.071(6) 0.042(5) -0.007(4) 0.001(4) 0.028(5)
C03T 0.097(7) 0.043(4) 0.045(4) 0.015(3) 0.019(4) -0.011(4)
C03U 0.116(9) 0.055(5) 0.037(4) 0.008(4) 0.021(5) 0.023(5)
C03W 0.125(10) 0.087(8) 0.034(5) 0.015(5) 0.020(5) -0.049(7)
C044 0.088(7) 0.115(9) 0.034(4) -0.003(5) 0.029(5) -0.022(7)
C046 0.089(7) 0.075(6) 0.035(4) 0.012(4) 0.029(4) -0.004(5)
C047 0.109(9) 0.087(8) 0.044(5) 0.021(5) -0.014(5) 0.026(7)
C04A 0.085(8) 0.094(8) 0.057(6) 0.023(6) 0.007(5) 0.001(6)
C04J 0.097(9) 0.159(13) 0.051(6) 0.012(7) 0.007(6) 0.067(9)
C04L 0.161(14) 0.120(11) 0.040(6) -0.007(6) 0.000(7) -0.061(10)
C04M 0.140(13) 0.138(13) 0.088(9) 0.012(8) 0.006(8) 0.106(11)
C04R 0.122(11) 0.094(9) 0.100(9) 0.010(7) 0.037(8) -0.062(8)
C04V 0.100(10) 0.123(12) 0.105(10) -0.016(8) 0.010(8) 0.067(9)
C04W 0.23(2) 0.27(3) 0.053(8) -0.051(11) -0.024(10) 0.17(2)
C051 0.122(12) 0.138(14) 0.096(10) 0.031(9) 0.004(9) -0.053(10)
C053 0.24(2) 0.26(2) 0.069(9) 0.012(11) 0.012(11) -0.20(2)
C055 0.122(13) 0.27(3) 0.063(8) 0.068(12) -0.008(8) -0.064(15)

loop_
_atom_type_symbol
_atom_type_description
_atom_type_scat_dispersion_real
_atom_type_scat_dispersion_imag
_atom_type_scat_source
C C 0.0181 0.0091 'International Tables Vol C Tables 4.2.6.8 and 6.1.1.4'
H H 0.0000 0.0000 'International Tables Vol C Tables 4.2.6.8 and 6.1.1.4'
N N 0.0311 0.0180 'International Tables Vol C Tables 4.2.6.8 and 6.1.1.4'
O O 0.0492 0.0322 'International Tables Vol C Tables 4.2.6.8 and 6.1.1.4'
Zn Zn -1.5491 0.6778 'International Tables Vol C Tables 4.2.6.8 and 6.1.1.4'

loop_
_geom_angle_atom_site_label_1
_geom_angle_atom_site_label_2
_geom_angle_atom_site_label_3
_geom_angle
_geom_angle_site_symmetry_1
_geom_angle_site_symmetry_3
_geom_angle_publ_flag
O009 Zn01 O009 180.0 1_566 2_666 ?
O00C Zn01 O009 90.09(15) 2_677 2_666 ?
O00C Zn01 O009 90.08(15) . 1_566 ?
O00C Zn01 O009 89.92(15) . 2_666 ?
O00C Zn01 O009 89.91(15) 2_677 1_566 ?
O00C Zn01 O00C 180.0 . 2_677 ?
O00C Zn01 O00O 84.35(15) 2_677 . ?
O00C Zn01 O00O 95.65(15) . . ?
O00C Zn01 O00O 84.35(15) . 2_677 ?
O00C Zn01 O00O 95.65(15) 2_677 2_677 ?
O00O Zn01 O009 90.43(15) 2_677 2_666 ?
O00O Zn01 O009 89.57(15) 2_677 1_566 ?
O00O Zn01 O009 89.57(15) . 2_666 ?
O00O Zn01 O009 90.43(15) . 1_566 ?
O00O Zn01 O00O 180.0 2_677 . ?
O00B Zn02 O00D 89.51(16) . 1_455 ?
O00B Zn02 O00F 176.56(17) . 1_456 ?
O00B Zn02 O00H 87.57(16) . 1_556 ?
O00B Zn02 O00K 96.25(15) . 1_455 ?
O00B Zn02 O00L 85.28(16) . 1_556 ?
O00D Zn02 O00H 176.82(14) 1_455 1_556 ?
O00F Zn02 O00D 93.79(16) 1_456 1_455 ?
O00F Zn02 O00H 89.10(16) 1_456 1_556 ?
O00F Zn02 O00K 84.72(15) 1_456 1_455 ?
O00F Zn02 O00L 93.86(15) 1_456 1_556 ?
O00K Zn02 O00D 90.08(15) 1_455 1_455 ?
O00K Zn02 O00H 91.51(16) 1_455 1_556 ?
O00K Zn02 O00L 177.61(15) 1_455 1_556 ?
O00L Zn02 O00D 88.10(15) 1_556 1_455 ?
O00L Zn02 O00H 90.39(16) 1_556 1_556 ?
O00D Zn03 O00J 99.80(17) . 1_655 ?
O00D Zn03 O00V 57.75(15) . . ?
O00D Zn03 N011 132.7(2) . . ?
O00D Zn03 C01O 28.94(18) . . ?
O00G Zn03 O00D 111.63(16) . . ?
O00G Zn03 O00J 109.4(2) . 1_655 ?
O00G Zn03 O00V 92.08(18) . . ?
O00G Zn03 N011 104.2(2) . . ?
O00G Zn03 C01O 104.8(2) . . ?
O00J Zn03 O00V 154.18(17) 1_655 . ?
O00J Zn03 C01O 127.2(2) 1_655 . ?
O00V Zn03 C01O 28.89(18) . . ?
N011 Zn03 O00J 96.1(2) . 1_655 ?
N011 Zn03 O00V 92.0(2) . . ?
N011 Zn03 C01O 112.9(2) . . ?
O00A Zn04 N00Y 134.79(19) . . ?
O00P Zn04 O00A 110.40(17) . . ?
O00P Zn04 O00Q 113.58(19) . . ?
O00P Zn04 N00Y 99.2(2) . . ?
O00Q Zn04 O00A 97.57(18) . . ?
O00Q Zn04 N00Y 101.0(2) . . ?
O008 Zn05 O008 180.00(10) . 2_665 ?
O008 Zn05 O00A 90.18(15) . . ?
O008 Zn05 O00A 89.82(15) 2_665 . ?
O008 Zn05 O00A 90.18(15) 2_665 2_665 ?
O008 Zn05 O00A 89.82(15) . 2_665 ?
O00A Zn05 O00A 180.0 2_665 . ?
O00M Zn05 O008 85.25(15) 2_665 . ?
O00M Zn05 O008 94.75(15) . . ?
O00M Zn05 O008 94.75(15) 2_665 2_665 ?
O00M Zn05 O008 85.25(15) . 2_665 ?
O00M Zn05 O00A 91.48(14) 2_665 . ?
O00M Zn05 O00A 88.52(14) 2_665 2_665 ?
O00M Zn05 O00A 88.52(14) . . ?
O00M Zn05 O00A 91.48(14) . 2_665 ?
O00M Zn05 O00M 180.00(19) 2_665 . ?
O009 Zn06 O00T 57.92(14) 1_566 1_566 ?
O009 Zn06 C01S 29.82(17) 1_566 1_566 ?
O00I Zn06 O009 98.52(16) . 1_566 ?
O00I Zn06 O00T 153.15(16) . 1_566 ?
O00I Zn06 N014 96.8(2) . . ?
O00I Zn06 C01S 127.18(19) . 1_566 ?
O00N Zn06 O009 114.79(17) . 1_566 ?
O00N Zn06 O00I 109.45(19) . . ?
O00N Zn06 O00T 93.42(18) . 1_566 ?
O00N Zn06 N014 103.3(2) . . ?
O00N Zn06 C01S 105.93(19) . 1_566 ?
O00T Zn06 C01S 28.10(17) 1_566 1_566 ?
N014 Zn06 O009 130.79(19) . 1_566 ?
N014 Zn06 O00T 91.22(19) . 1_566 ?
N014 Zn06 C01S 111.8(2) . 1_566 ?
O00E Zn07 O00H 113.19(17) . . ?
O00E Zn07 O00R 113.0(2) . 1_455 ?
O00E Zn07 N00X 99.2(2) . . ?
O00H Zn07 N00X 131.8(2) . . ?
O00R Zn07 O00H 96.54(18) 1_455 . ?
O00R Zn07 N00X 102.6(2) 1_455 . ?
C00Z O008 Zn05 134.4(3) . . ?
Zn06 O009 Zn01 101.61(15) 1_544 1_544 ?
C01S O009 Zn01 121.5(3) . 1_544 ?
C01S O009 Zn06 101.6(3) . 1_544 ?
Zn04 O00A Zn05 102.40(16) . . ?
C019 O00A Zn04 105.9(4) . . ?
C019 O00A Zn05 126.8(4) . . ?
C013 O00B Zn02 138.8(4) . . ?
C017 O00C Zn01 135.1(4) . . ?
Zn03 O00D Zn02 103.07(16) . 1_655 ?
C01O O00D Zn02 125.0(4) . 1_655 ?
C01O O00D Zn03 102.9(4) . . ?
C00W O00E Zn07 121.9(3) . . ?
C010 O00F Zn02 133.6(4) . 1_654 ?
C01G O00G Zn03 122.0(4) . . ?
Zn07 O00H Zn02 101.54(16) . 1_554 ?
C01F O00H Zn02 122.9(3) . 1_554 ?
C01F O00H Zn07 106.1(3) . . ?
C017 O00I Zn06 119.7(3) . . ?
C013 O00J Zn03 119.8(4) . 1_455 ?
C01G O00K Zn02 140.5(4) . 1_655 ?
C00W O00L Zn02 135.6(4) . 1_554 ?
C012 O00M Zn05 136.4(4) . . ?
C01W O00N Zn06 119.6(4) . . ?
C01W O00O Zn01 142.0(4) . . ?
C00Z O00P Zn04 123.5(4) . . ?
C012 O00Q Zn04 114.1(4) . . ?
C010 O00R Zn07 115.0(4) . 1_655 ?
C01S O00T Zn06 80.9(3) . 1_544 ?
C01O O00V Zn03 80.1(4) . . ?
O00E C00W C01L 117.0(5) . . ?
O00L C00W O00E 126.5(5) . . ?
O00L C00W C01L 116.5(5) . . ?
C02D N00X Zn07 119.1(5) . . ?
C039 N00X Zn07 122.9(5) . . ?
C039 N00X C02D 117.4(7) . . ?
C02G N00Y Zn04 120.0(5) . . ?
C032 N00Y Zn04 124.4(5) . . ?
C032 N00Y C02G 115.0(6) . . ?
O008 C00Z O00P 126.4(5) . . ?
O008 C00Z C018 118.1(5) . . ?
O00P C00Z C018 115.5(5) . . ?
O00F C010 C01C 117.6(5) . . ?
O00R C010 O00F 125.2(5) . . ?
O00R C010 C01C 117.1(5) . . ?
C02K N011 Zn03 120.0(5) . . ?
C03D N011 Zn03 119.9(6) . . ?
C03D N011 C02K 119.3(7) . . ?
O00M C012 O00Q 124.8(5) . . ?
O00M C012 C016 119.7(5) . . ?
O00Q C012 C016 115.5(5) . . ?
O00B C013 O00J 125.6(5) . . ?
O00B C013 C022 119.9(5) . . ?
O00J C013 C022 114.5(5) . . ?
C02O N014 Zn06 120.5(5) . . ?
C02O N014 C046 119.8(7) . . ?
C046 N014 Zn06 118.9(5) . . ?
C01E C015 H015 119.3 . . ?
C01E C015 C01H 121.3(5) . . ?
C01H C015 H015 119.3 . . ?
C01B C016 C012 119.4(5) . . ?
C01B C016 C02E 120.3(5) . . ?
C02E C016 C012 120.2(5) . . ?
O00C C017 O00I 126.6(5) . . ?
O00C C017 C01U 116.5(5) . . ?
O00I C017 C01U 117.0(5) . . ?
C01Y C018 C00Z 120.0(5) . . ?
C028 C018 C00Z 120.6(5) . . ?
C028 C018 C01Y 119.3(5) . . ?
O00A C019 C01J 117.7(5) . . ?
O00S C019 O00A 122.4(5) . . ?
O00S C019 C01J 119.8(5) . . ?
C01I C01A C01W 119.6(5) . . ?
C027 C01A C01I 121.2(5) . . ?
C027 C01A C01W 119.2(5) . . ?
C016 C01B H01B 119.6 . . ?
C016 C01B C01Q 120.8(5) . . ?
C01Q C01B H01B 119.6 . . ?
C01T C01C C010 121.8(5) . . ?
C01T C01C C02A 118.7(5) . . ?
C02A C01C C010 119.5(6) . . ?
C01P C01D C01S 119.2(5) . . ?
C020 C01D C01P 122.4(5) . . ?
C020 C01D C01S 118.5(5) . . ?
C015 C01E H01E 119.0 . . ?
C015 C01E C01U 122.0(6) . . ?
C01U C01E H01E 119.0 . . ?
O00H C01F C01N 114.4(5) . . ?
O00U C01F O00H 122.9(5) . . ?
O00U C01F C01N 122.5(5) . . ?
O00G C01G C01H 116.4(5) . . ?
O00K C01G O00G 125.0(5) . . ?
O00K C01G C01H 118.5(5) . . ?
C015 C01H C01G 121.5(5) . . ?
C015 C01H C029 120.6(5) . . ?
C029 C01H C01G 117.9(5) . . ?
C01A C01I H01I 120.7 . . ?
C01K C01I C01A 118.7(6) . . ?
C01K C01I H01I 120.7 . . ?
C01Z C01J C019 122.1(5) . . ?
C01Z C01J C021 119.0(5) . . ?
C021 C01J C019 118.7(5) . . ?
C01I C01K H01K 119.4 . . ?
C01I C01K C022 121.3(5) . . ?
C022 C01K H01K 119.4 . . ?
C01Q C01L C00W 120.1(5) . . ?
C023 C01L C00W 119.4(5) . . ?
C023 C01L C01Q 120.5(5) . . ?
C01X C01M C01O 119.7(6) . . ?
C01X C01M C024 118.9(5) . 2_767 ?
C024 C01M C01O 121.5(6) 2_767 . ?
C01R C01N C01F 121.6(5) 2_575 . ?
C01R C01N C026 120.8(5) 2_575 . ?
C026 C01N C01F 117.7(5) . . ?
O00D C01O Zn03 48.1(3) . . ?
O00D C01O C01M 119.8(6) . . ?
O00V C01O Zn03 71.0(3) . . ?
O00V C01O O00D 118.9(5) . . ?
O00V C01O C01M 121.2(6) . . ?
C01M C01O Zn03 166.5(5) . . ?
C01D C01P H01P 121.4 . . ?
C01Z C01P C01D 117.2(5) . . ?
C01Z C01P H01P 121.4 . . ?
C01B C01Q C01L 118.7(5) . . ?
C01B C01Q H01Q 120.6 . . ?
C01L C01Q H01Q 120.6 . . ?
C01N C01R H01R 120.1 2_575 . ?
C01N C01R C026 119.8(6) 2_575 . ?
C026 C01R H01R 120.1 . . ?
O009 C01S Zn06 48.6(3) . 1_544 ?
O009 C01S C01D 116.9(5) . . ?
O00T C01S Zn06 71.0(3) . 1_544 ?
O00T C01S O009 119.5(5) . . ?
O00T C01S C01D 123.0(5) . . ?
C01D C01S Zn06 163.4(4) . 1_544 ?
C01C C01T H01T 119.4 . . ?
C01Y C01T C01C 121.1(6) . . ?
C01Y C01T H01T 119.4 . . ?
C01E C01U C017 123.8(5) . . ?
C01E C01U C02J 116.2(5) . . ?
C02J C01U C017 119.9(5) . . ?
C02F N01V C031 118.6(7) . . ?
O00N C01W C01A 115.9(5) . . ?
O00O C01W O00N 125.5(5) . . ?
O00O C01W C01A 118.6(5) . . ?
C01M C01X H01X 119.5 . . ?
C024 C01X C01M 121.0(6) . . ?
C024 C01X H01X 119.5 . . ?
C018 C01Y H01Y 119.9 . . ?
C01T C01Y C018 120.3(6) . . ?
C01T C01Y H01Y 119.9 . . ?
C01J C01Z H01Z 118.9 . . ?
C01P C01Z C01J 122.2(5) . . ?
C01P C01Z H01Z 118.9 . . ?
C01D C020 H020 120.1 . . ?
C01D C020 C021 119.7(5) . . ?
C021 C020 H020 120.1 . . ?
C01J C021 H021 120.3 . . ?
C020 C021 C01J 119.5(5) . . ?
C020 C021 H021 120.3 . . ?
C01K C022 C013 119.3(5) . . ?
C02L C022 C013 121.3(6) . . ?
C02L C022 C01K 119.4(5) . . ?
C01L C023 H023 119.5 . . ?
C01L C023 C02E 121.0(6) . . ?
C02E C023 H023 119.5 . . ?
C01M C024 H024 119.9 2_767 . ?
C01X C024 C01M 120.1(6) . 2_767 ?
C01X C024 H024 119.9 . . ?
C02P N025 C03T 117.3(7) . . ?
C01N C026 H026 120.3 . . ?
C01R C026 C01N 119.4(6) . . ?
C01R C026 H026 120.3 . . ?
C01A C027 H027 120.1 . . ?
C01A C027 C02L 119.8(6) . . ?
C02L C027 H027 120.1 . . ?
C018 C028 H028 119.8 . . ?
C02A C028 C018 120.4(6) . . ?
C02A C028 H028 119.8 . . ?
C01H C029 H029 121.1 . . ?
C02J C029 C01H 117.8(6) . . ?
C02J C029 H029 121.1 . . ?
C01C C02A H02A 120.0 . . ?
C028 C02A C01C 120.1(6) . . ?
C028 C02A H02A 120.0 . . ?
C02S N02C C03H 118.2(7) . . ?
N00X C02D H02D 118.1 . . ?
C03E C02D N00X 123.8(8) . . ?
C03E C02D H02D 118.1 . . ?
C016 C02E H02E 120.7 . . ?
C023 C02E C016 118.6(6) . . ?
C023 C02E H02E 120.7 . . ?
N01V C02F C02S 121.9(7) . . ?
N01V C02F C038 117.0(7) . . ?
C038 C02F C02S 121.0(7) . . ?
N00Y C02G H02G 118.8 . . ?
C034 C02G N00Y 122.5(8) . . ?
C034 C02G H02G 118.8 . . ?
C02K C02I H02I 118.6 . . ?
C02W C02I H02I 118.6 . . ?
C02W C02I C02K 122.7(8) . . ?
C01U C02J H02J 119.1 . . ?
C029 C02J C01U 121.9(6) . . ?
C029 C02J H02J 119.1 . . ?
N011 C02K C02I 118.2(8) . . ?
N011 C02K H02K 120.9 . . ?
C02I C02K H02K 120.9 . . ?
C022 C02L C027 119.4(6) . . ?
C022 C02L H02L 120.3 . . ?
C027 C02L H02L 120.3 . . ?
C02Z N02M C03I 118.0(7) . . ?
N014 C02O H02O 119.9 . . ?
N014 C02O C036 120.2(9) . . ?
C036 C02O H02O 119.9 . . ?
N025 C02P C02Y 120.2(7) . . ?
N025 C02P C02Z 121.2(7) . . ?
C02Y C02P C02Z 118.6(7) . . ?
C038 C02Q H02Q 118.2 . . ?
C038 C02Q C03B 123.6(8) . . ?
C03B C02Q H02Q 118.2 . . ?
N02C C02S C02F 122.4(7) . . ?
N02C C02S C03J 118.5(7) . . ?
C02F C02S C03J 118.8(7) . . ?
C03C C02T C03E 119.7(8) . . ?
C03C C02T C03L 126.0(10) . . ?
C03E C02T C03L 112.4(9) . . ?
C034 C02V C03N 116.5(9) . . ?
C03A C02V C034 119.8(8) . . ?
C03A C02V C03N 122.2(10) . . ?
C02I C02W C03U 123.0(9) . . ?
C03O C02W C02I 117.0(8) . . ?
C03O C02W C03U 120.0(10) . . ?
C02Y C02X H02X 118.5 . . ?
C02Y C02X C033 123.1(8) . . ?
C033 C02X H02X 118.5 . . ?
C02P C02Y H02Y 119.7 . . ?
C02X C02Y C02P 120.5(7) . . ?
C02X C02Y H02Y 119.7 . . ?
N02M C02Z C02P 122.3(8) . . ?
N02M C02Z C03G 118.4(8) . . ?
C03G C02Z C02P 119.2(7) . . ?
N01V C031 C03H 117.5(7) . . ?
C03N C031 N01V 121.8(7) . . ?
C03N C031 C03H 120.5(8) . . ?
N00Y C032 H032 116.4 . . ?
N00Y C032 C03A 127.2(8) . . ?
C03A C032 H032 116.4 . . ?
C02X C033 H033 119.8 . . ?
C02X C033 C03G 120.4(8) . . ?
C03G C033 H033 119.8 . . ?
C02G C034 C02V 118.7(8) . . ?
C02G C034 H034 120.7 . . ?
C02V C034 H034 120.7 . . ?
C02O C036 H036 119.5 . . ?
C03W C036 C02O 121.0(10) . . ?
C03W C036 H036 119.5 . . ?
C02F C038 H038 121.8 . . ?
C02Q C038 C02F 116.4(7) . . ?
C02Q C038 H038 121.8 . . ?
N00X C039 H039 119.6 . . ?
N00X C039 C03C 120.8(8) . . ?
C03C C039 H039 119.6 . . ?
C02V C03A C032 116.4(9) . . ?
C02V C03A H03A 121.8 . . ?
C032 C03A H03A 121.8 . . ?
C02Q C03B H03B 119.2 . . ?
C03J C03B C02Q 121.7(8) . . ?
C03J C03B H03B 119.2 . . ?
C02T C03C C039 121.6(8) . . ?
C02T C03C H03C 119.2 . . ?
C039 C03C H03C 119.2 . . ?
N011 C03D H03D 119.4 . . ?
N011 C03D C03O 121.1(9) . . ?
C03O C03D H03D 119.4 . . ?
C02D C03E C02T 115.3(8) . . ?
C02D C03E H03E 122.3 . . ?
C02T C03E H03E 122.3 . . ?
C02Z C03G H03G 121.0 . . ?
C033 C03G C02Z 118.0(8) . . ?
C033 C03G H03G 121.0 . . ?
N02C C03H C031 120.9(7) . . ?
N02C C03H C03U 120.3(7) . . ?
C03U C03H C031 118.6(7) . . ?
N02M C03I C03Q 121.7(8) . . ?
N02M C03I C03T 121.1(8) . . ?
C03Q C03I C03T 117.0(8) . . ?
C02S C03J H03J 120.9 . . ?
C03B C03J C02S 118.1(7) . . ?
C03B C03J H03J 120.9 . . ?
C03T C03L C02T 120.3(8) . . ?
C04L C03L C02T 119.4(9) . . ?
C04L C03L C03T 120.4(9) . . ?
C031 C03N C02V 119.2(8) . . ?
C031 C03N C047 120.4(8) . . ?
C047 C03N C02V 120.3(8) . . ?
C02W C03O C03D 121.3(10) . . ?
C02W C03O H03O 119.3 . . ?
C03D C03O H03O 119.3 . . ?
C03I C03Q C03W 117.3(10) . . ?
C04A C03Q C03I 121.2(9) . . ?
C04A C03Q C03W 120.4(9) . . ?
C03U C03S C047 118.7(9) . . ?
C03U C03S C04M 120.1(9) . . ?
C047 C03S C04M 121.2(10) . . ?
N025 C03T C03I 119.7(8) . . ?
N025 C03T C03L 120.1(8) . . ?
C03L C03T C03I 120.2(8) . . ?
C03H C03U C02W 118.8(8) . . ?
C03H C03U C03S 119.5(8) . . ?
C03S C03U C02W 121.6(8) . . ?
C036 C03W C03Q 121.3(13) . . ?
C036 C03W C044 118.7(9) . . ?
C044 C03W C03Q 119.9(12) . . ?
C03W C044 H044 119.3 . . ?
C046 C044 C03W 121.4(11) . . ?
C046 C044 H044 119.3 . . ?
N014 C046 H046 120.5 . . ?
C044 C046 N014 118.9(10) . . ?
C044 C046 H046 120.5 . . ?
C03N C047 C03S 121.7(9) . . ?
C03N C047 C04W 123.7(9) . . ?
C03S C047 C04W 114.2(11) . . ?
C03Q C04A C04L 116.0(11) . . ?
C03Q C04A C04R 120.0(10) . . ?
C04R C04A C04L 123.6(12) . . ?
C04M C04J H04J 121.6 . . ?
C04M C04J C04V 116.8(12) . . ?
C04V C04J H04J 121.6 . . ?
C03L C04L C04A 122.8(11) . . ?
C03L C04L C055 122.6(11) . . ?
C055 C04L C04A 113.9(13) . . ?
C03S C04M H04M 119.2 . . ?
C04J C04M C03S 121.7(12) . . ?
C04J C04M H04M 119.2 . . ?
C04A C04R H04R 119.6 . . ?
C04A C04R C053 120.7(13) . . ?
C053 C04R H04R 119.6 . . ?
C04J C04V H04V 119.4 . . ?
C04W C04V C04J 121.2(14) . . ?
C04W C04V H04V 119.4 . . ?
C047 C04W H04W 119.0 . . ?
C04V C04W C047 121.9(13) . . ?
C04V C04W H04W 119.0 . . ?
H05A C051 H05B 107.6 . . ?
C053 C051 H05A 108.6 . . ?
C053 C051 H05B 108.6 . . ?
C055 C051 H05A 108.6 . . ?
C055 C051 H05B 108.6 . . ?
C055 C051 C053 114.5(14) . . ?
C04R C053 C051 118.2(13) . . ?
C04R C053 H05C 107.8 . . ?
C04R C053 H05D 107.8 . . ?
C051 C053 H05C 107.8 . . ?
C051 C053 H05D 107.8 . . ?
H05C C053 H05D 107.1 . . ?
C04L C055 C051 121.9(12) . . ?
C04L C055 H05E 106.8 . . ?
C04L C055 H05F 106.8 . . ?
C051 C055 H05E 106.8 . . ?
C051 C055 H05F 106.8 . . ?
H05E C055 H05F 106.7 . . ?

loop_
_geom_bond_atom_site_label_1
_geom_bond_atom_site_label_2
_geom_bond_distance
_geom_bond_site_symmetry_2
_geom_bond_publ_flag
Zn01 O009 2.172(4) 2_666 ?
Zn01 O009 2.172(4) 1_566 ?
Zn01 O00C 2.040(4) . ?
Zn01 O00C 2.040(4) 2_677 ?
Zn01 O00O 2.065(4) 2_677 ?
Zn01 O00O 2.065(4) . ?
Zn02 O00B 2.020(4) . ?
Zn02 O00D 2.181(4) 1_455 ?
Zn02 O00F 2.052(4) 1_456 ?
Zn02 O00H 2.185(4) 1_556 ?
Zn02 O00K 2.056(4) 1_455 ?
Zn02 O00L 2.069(4) 1_556 ?
Zn03 O00D 1.970(4) . ?
Zn03 O00G 1.937(4) . ?
Zn03 O00J 1.983(4) 1_655 ?
Zn03 O00V 2.475(5) . ?
Zn03 N011 1.982(5) . ?
Zn03 C01O 2.578(6) . ?
Zn04 O00A 1.971(4) . ?
Zn04 O00P 1.944(4) . ?
Zn04 O00Q 1.957(4) . ?
Zn04 N00Y 1.986(5) . ?
Zn05 O008 2.067(3) . ?
Zn05 O008 2.067(3) 2_665 ?
Zn05 O00A 2.194(4) . ?
Zn05 O00A 2.194(4) 2_665 ?
Zn05 O00M 2.051(4) . ?
Zn05 O00M 2.051(4) 2_665 ?
Zn06 O009 1.988(4) 1_566 ?
Zn06 O00I 1.968(4) . ?
Zn06 O00N 1.940(4) . ?
Zn06 O00T 2.488(4) 1_566 ?
Zn06 N014 1.988(6) . ?
Zn06 C01S 2.598(6) 1_566 ?
Zn07 O00E 1.946(4) . ?
Zn07 O00H 1.971(4) . ?
Zn07 O00R 1.975(4) 1_455 ?
Zn07 N00X 1.975(6) . ?
O008 C00Z 1.240(7) . ?
O009 C01S 1.319(7) . ?
O00A C019 1.280(7) . ?
O00B C013 1.218(7) . ?
O00C C017 1.230(7) . ?
O00D C01O 1.280(8) . ?
O00E C00W 1.257(7) . ?
O00F C010 1.284(7) . ?
O00G C01G 1.287(7) . ?
O00H C01F 1.309(7) . ?
O00I C017 1.263(7) . ?
O00J C013 1.261(7) . ?
O00K C01G 1.253(7) . ?
O00L C00W 1.244(7) . ?
O00M C012 1.226(7) . ?
O00N C01W 1.274(7) . ?
O00O C01W 1.223(7) . ?
O00P C00Z 1.292(7) . ?
O00Q C012 1.320(7) . ?
O00R C010 1.270(8) . ?
O00S C019 1.271(7) . ?
O00T C01S 1.239(8) . ?
O00U C01F 1.263(7) . ?
O00V C01O 1.264(8) . ?
C00W C01L 1.511(7) . ?
N00X C02D 1.400(9) . ?
N00X C039 1.317(9) . ?
N00Y C02G 1.408(9) . ?
N00Y C032 1.309(9) . ?
C00Z C018 1.495(7) . ?
C010 C01C 1.466(7) . ?
N011 C02K 1.370(10) . ?
N011 C03D 1.333(10) . ?
C012 C016 1.485(8) . ?
C013 C022 1.480(8) . ?
N014 C02O 1.362(10) . ?
N014 C046 1.349(11) . ?
C015 H015 0.9500 . ?
C015 C01E 1.355(8) . ?
C015 C01H 1.377(8) . ?
C016 C01B 1.377(8) . ?
C016 C02E 1.411(9) . ?
C017 C01U 1.474(7) . ?
C018 C01Y 1.420(8) . ?
C018 C028 1.392(9) . ?
C019 C01J 1.488(8) . ?
C01A C01I 1.394(8) . ?
C01A C01W 1.510(7) . ?
C01A C027 1.365(9) . ?
C01B H01B 0.9500 . ?
C01B C01Q 1.394(8) . ?
C01C C01T 1.388(9) . ?
C01C C02A 1.436(9) . ?
C01D C01P 1.397(8) . ?
C01D C01S 1.505(8) . ?
C01D C020 1.368(8) . ?
C01E H01E 0.9500 . ?
C01E C01U 1.396(8) . ?
C01F C01N 1.499(7) . ?
C01G C01H 1.491(8) . ?
C01H C029 1.395(9) . ?
C01I H01I 0.9500 . ?
C01I C01K 1.388(8) . ?
C01J C01Z 1.393(8) . ?
C01J C021 1.398(8) . ?
C01K H01K 0.9500 . ?
C01K C022 1.408(8) . ?
C01L C01Q 1.400(8) . ?
C01L C023 1.377(9) . ?
C01M C01O 1.478(8) . ?
C01M C01X 1.380(9) . ?
C01M C024 1.420(9) 2_767 ?
C01N C01R 1.375(9) 2_575 ?
C01N C026 1.398(9) . ?
C01P H01P 0.9500 . ?
C01P C01Z 1.373(8) . ?
C01Q H01Q 0.9500 . ?
C01R H01R 0.9500 . ?
C01R C026 1.398(8) . ?
C01T H01T 0.9500 . ?
C01T C01Y 1.357(8) . ?
C01U C02J 1.437(9) . ?
N01V C02F 1.327(9) . ?
N01V C031 1.363(11) . ?
C01X H01X 0.9500 . ?
C01X C024 1.359(8) . ?
C01Y H01Y 0.9500 . ?
C01Z H01Z 0.9500 . ?
C020 H020 0.9500 . ?
C020 C021 1.387(8) . ?
C021 H021 0.9500 . ?
C022 C02L 1.372(8) . ?
C023 H023 0.9500 . ?
C023 C02E 1.387(8) . ?
C024 H024 0.9500 . ?
N025 C02P 1.326(10) . ?
N025 C03T 1.355(10) . ?
C026 H026 0.9500 . ?
C027 H027 0.9500 . ?
C027 C02L 1.435(8) . ?
C028 H028 0.9500 . ?
C028 C02A 1.364(9) . ?
C029 H029 0.9500 . ?
C029 C02J 1.402(8) . ?
C02A H02A 0.9500 . ?
N02C C02S 1.277(10) . ?
N02C C03H 1.367(10) . ?
C02D H02D 0.9500 . ?
C02D C03E 1.375(11) . ?
C02E H02E 0.9500 . ?
C02F C02S 1.424(10) . ?
C02F C038 1.438(11) . ?
C02G H02G 0.9500 . ?
C02G C034 1.341(11) . ?
C02I H02I 0.9500 . ?
C02I C02K 1.398(12) . ?
C02I C02W 1.348(13) . ?
C02J H02J 0.9500 . ?
C02K H02K 0.9500 . ?
C02L H02L 0.9500 . ?
N02M C02Z 1.282(10) . ?
N02M C03I 1.341(11) . ?
C02O H02O 0.9500 . ?
C02O C036 1.370(12) . ?
C02P C02Y 1.429(11) . ?
C02P C02Z 1.446(10) . ?
C02Q H02Q 0.9500 . ?
C02Q C038 1.403(11) . ?
C02Q C03B 1.387(12) . ?
C02S C03J 1.481(10) . ?
C02T C03C 1.263(14) . ?
C02T C03E 1.489(14) . ?
C02T C03L 1.523(12) . ?
C02V C034 1.448(14) . ?
C02V C03A 1.336(14) . ?
C02V C03N 1.515(11) . ?
C02W C03O 1.349(14) . ?
C02W C03U 1.473(12) . ?
C02X H02X 0.9500 . ?
C02X C02Y 1.343(12) . ?
C02X C033 1.389(12) . ?
C02Y H02Y 0.9500 . ?
C02Z C03G 1.454(12) . ?
C031 C03H 1.475(10) . ?
C031 C03N 1.346(12) . ?
C032 H032 0.9500 . ?
C032 C03A 1.401(13) . ?
C033 H033 0.9500 . ?
C033 C03G 1.419(12) . ?
C034 H034 0.9500 . ?
C036 H036 0.9500 . ?
C036 C03W 1.328(17) . ?
C038 H038 0.9500 . ?
C039 H039 0.9500 . ?
C039 C03C 1.451(14) . ?
C03A H03A 0.9500 . ?
C03B H03B 0.9500 . ?
C03B C03J 1.369(11) . ?
C03C H03C 0.9500 . ?
C03D H03D 0.9500 . ?
C03D C03O 1.385(12) . ?
C03E H03E 0.9500 . ?
C03G H03G 0.9500 . ?
C03H C03U 1.428(12) . ?
C03I C03Q 1.453(14) . ?
C03I C03T 1.455(12) . ?
C03J H03J 0.9500 . ?
C03L C03T 1.369(13) . ?
C03L C04L 1.321(17) . ?
C03N C047 1.384(15) . ?
C03O H03O 0.9500 . ?
C03Q C03W 1.523(12) . ?
C03Q C04A 1.339(16) . ?
C03S C03U 1.408(14) . ?
C03S C047 1.438(13) . ?
C03S C04M 1.438(15) . ?
C03W C044 1.369(18) . ?
C044 H044 0.9500 . ?
C044 C046 1.372(12) . ?
C046 H046 0.9500 . ?
C047 C04W 1.470(19) . ?
C04A C04L 1.505(15) . ?
C04A C04R 1.411(17) . ?
C04J H04J 0.9500 . ?
C04J C04M 1.385(16) . ?
C04J C04V 1.457(18) . ?
C04L C055 1.42(2) . ?
C04M H04M 0.9500 . ?
C04R H04R 0.9500 . ?
C04R C053 1.442(16) . ?
C04V H04V 0.9500 . ?
C04V C04W 1.353(19) . ?
C04W H04W 0.9500 . ?
C051 H05A 0.9900 . ?
C051 H05B 0.9900 . ?
C051 C053 1.50(2) . ?
C051 C055 1.51(2) . ?
C053 H05C 0.9900 . ?
C053 H05D 0.9900 . ?
C055 H05E 0.9900 . ?
C055 H05F 0.9900 . ?

loop_
_geom_torsion_atom_site_label_1
_geom_torsion_atom_site_label_2
_geom_torsion_atom_site_label_3
_geom_torsion_atom_site_label_4
_geom_torsion
_geom_torsion_site_symmetry_1
_geom_torsion_site_symmetry_2
_geom_torsion_site_symmetry_3
_geom_torsion_site_symmetry_4
_geom_torsion_publ_flag
Zn01 O009 C01S Zn06 -111.6(3) 1_544 . . 1_544 ?
Zn01 O009 C01S O00T -109.9(6) 1_544 . . . ?
Zn01 O009 C01S C01D 78.2(6) 1_544 . . . ?
Zn01 O00C C017 O00I -42.5(8) . . . . ?
Zn01 O00C C017 C01U 138.1(4) . . . . ?
Zn01 O00O C01W O00N -15.0(10) . . . . ?
Zn01 O00O C01W C01A 165.9(4) . . . . ?
Zn02 O00B C013 O00J 39.7(9) . . . . ?
Zn02 O00B C013 C022 -140.3(5) . . . . ?
Zn02 O00D C01O Zn03 116.4(4) 1_655 . . . ?
Zn02 O00D C01O O00V 110.3(6) 1_655 . . . ?
Zn02 O00D C01O C01M -71.1(7) 1_655 . . . ?
Zn02 O00F C010 O00R -51.2(8) 1_654 . . . ?
Zn02 O00F C010 C01C 128.0(5) 1_654 . . . ?
Zn02 O00H C01F O00U -105.6(6) 1_554 . . . ?
Zn02 O00H C01F C01N 79.1(5) 1_554 . . . ?
Zn02 O00K C01G O00G 8.5(10) 1_655 . . . ?
Zn02 O00K C01G C01H -170.0(4) 1_655 . . . ?
Zn02 O00L C00W O00E -16.0(9) 1_554 . . . ?
Zn02 O00L C00W C01L 164.1(4) 1_554 . . . ?
Zn03 O00D C01O O00V -6.1(7) . . . . ?
Zn03 O00D C01O C01M 172.5(5) . . . . ?
Zn03 O00G C01G O00K 8.3(8) . . . . ?
Zn03 O00G C01G C01H -173.2(4) . . . . ?
Zn03 O00J C013 O00B -12.6(8) 1_455 . . . ?
Zn03 O00J C013 C022 167.4(4) 1_455 . . . ?
Zn03 O00V C01O O00D 4.8(5) . . . . ?
Zn03 O00V C01O C01M -173.7(6) . . . . ?
Zn03 N011 C02K C02I 171.6(6) . . . . ?
Zn03 N011 C03D C03O -171.7(7) . . . . ?
Zn04 O00A C019 O00S -14.1(7) . . . . ?
Zn04 O00A C019 C01J 168.0(4) . . . . ?
Zn04 O00P C00Z O008 15.6(8) . . . . ?
Zn04 O00P C00Z C018 -164.0(4) . . . . ?
Zn04 O00Q C012 O00M -1.0(7) . . . . ?
Zn04 O00Q C012 C016 177.7(4) . . . . ?
Zn04 N00Y C02G C034 169.4(6) . . . . ?
Zn04 N00Y C032 C03A -168.1(8) . . . . ?
Zn05 O008 C00Z O00P 13.3(9) . . . . ?
Zn05 O008 C00Z C018 -167.1(4) . . . . ?
Zn05 O00A C019 O00S 105.3(6) . . . . ?
Zn05 O00A C019 C01J -72.6(6) . . . . ?
Zn05 O00M C012 O00Q 50.0(8) . . . . ?
Zn05 O00M C012 C016 -128.7(5) . . . . ?
Zn06 O009 C01S O00T 1.6(6) 1_544 . . . ?
Zn06 O009 C01S C01D -170.2(4) 1_544 . . . ?
Zn06 O00I C017 O00C 15.4(7) . . . . ?
Zn06 O00I C017 C01U -165.2(4) . . . . ?
Zn06 O00N C01W O00O -5.0(8) . . . . ?
Zn06 O00N C01W C01A 174.1(4) . . . . ?
Zn06 O00T C01S O009 -1.3(5) 1_544 . . . ?
Zn06 O00T C01S C01D 170.0(6) 1_544 . . . ?
Zn06 N014 C02O C036 -168.3(8) . . . . ?
Zn06 N014 C046 C044 168.2(7) . . . . ?
Zn07 O00E C00W O00L -13.7(8) . . . . ?
Zn07 O00E C00W C01L 166.3(4) . . . . ?
Zn07 O00H C01F O00U 10.1(7) . . . . ?
Zn07 O00H C01F C01N -165.2(4) . . . . ?
Zn07 O00R C010 O00F 4.2(8) 1_655 . . . ?
Zn07 O00R C010 C01C -175.1(4) 1_655 . . . ?
Zn07 N00X C02D C03E -166.3(6) . . . . ?
Zn07 N00X C039 C03C 162.8(7) . . . . ?
O008 C00Z C018 C01Y -11.2(8) . . . . ?
O008 C00Z C018 C028 172.5(6) . . . . ?
O00A C019 C01J C01Z 170.7(5) . . . . ?
O00A C019 C01J C021 -13.1(8) . . . . ?
O00B C013 C022 C01K 12.5(8) . . . . ?
O00B C013 C022 C02L -170.3(6) . . . . ?
O00C C017 C01U C01E -13.7(8) . . . . ?
O00C C017 C01U C02J 170.4(6) . . . . ?
O00E C00W C01L C01Q -173.1(6) . . . . ?
O00E C00W C01L C023 6.4(9) . . . . ?
O00F C010 C01C C01T -6.9(9) . . . . ?
O00F C010 C01C C02A 172.0(6) . . . . ?
O00G C01G C01H C015 178.1(6) . . . . ?
O00G C01G C01H C029 1.2(9) . . . . ?
O00H C01F C01N C01R 8.2(8) . . . 2_575 ?
O00H C01F C01N C026 -172.5(5) . . . . ?
O00I C017 C01U C01E 166.8(5) . . . . ?
O00I C017 C01U C02J -9.1(8) . . . . ?
O00J C013 C022 C01K -167.5(5) . . . . ?
O00J C013 C022 C02L 9.8(8) . . . . ?
O00K C01G C01H C015 -3.2(9) . . . . ?
O00K C01G C01H C029 179.8(6) . . . . ?
O00L C00W C01L C01Q 6.8(8) . . . . ?
O00L C00W C01L C023 -173.7(6) . . . . ?
O00M C012 C016 C01B 7.9(8) . . . . ?
O00M C012 C016 C02E -169.1(6) . . . . ?
O00P C00Z C018 C01Y 168.4(6) . . . . ?
O00P C00Z C018 C028 -7.8(8) . . . . ?
O00Q C012 C016 C01B -170.9(5) . . . . ?
O00Q C012 C016 C02E 12.1(8) . . . . ?
O00R C010 C01C C01T 172.4(6) . . . . ?
O00R C010 C01C C02A -8.7(9) . . . . ?
O00S C019 C01J C01Z -7.3(9) . . . . ?
O00S C019 C01J C021 169.0(6) . . . . ?
O00U C01F C01N C01R -167.2(6) . . . 2_575 ?
O00U C01F C01N C026 12.2(9) . . . . ?
C00W C01L C01Q C01B 176.8(6) . . . . ?
C00W C01L C023 C02E -177.1(6) . . . . ?
N00X C02D C03E C02T -4.9(11) . . . . ?
N00X C039 C03C C02T 12.9(15) . . . . ?
N00Y C02G C034 C02V 4.1(12) . . . . ?
N00Y C032 C03A C02V -5.8(16) . . . . ?
C00Z C018 C01Y C01T -178.4(6) . . . . ?
C00Z C018 C028 C02A 179.2(6) . . . . ?
C010 C01C C01T C01Y 178.3(6) . . . . ?
C010 C01C C02A C028 -177.5(6) . . . . ?
N011 C03D C03O C02W 4.5(14) . . . . ?
C012 C016 C01B C01Q 180.0(6) . . . . ?
C012 C016 C02E C023 179.6(6) . . . . ?
C013 C022 C02L C027 -176.0(6) . . . . ?
N014 C02O C036 C03W 1.1(16) . . . . ?
C015 C01E C01U C017 -174.9(6) . . . . ?
C015 C01E C01U C02J 1.1(9) . . . . ?
C015 C01H C029 C02J 4.9(11) . . . . ?
C016 C01B C01Q C01L 3.0(10) . . . . ?
C017 C01U C02J C029 174.7(6) . . . . ?
C018 C028 C02A C01C -2.6(11) . . . . ?
C019 C01J C01Z C01P 177.4(5) . . . . ?
C019 C01J C021 C020 -179.3(5) . . . . ?
C01A C01I C01K C022 0.7(9) . . . . ?
C01A C027 C02L C022 3.5(10) . . . . ?
C01B C016 C02E C023 2.5(10) . . . . ?
C01C C01T C01Y C018 0.9(10) . . . . ?
C01D C01P C01Z C01J 0.2(9) . . . . ?
C01D C020 C021 C01J 3.5(9) . . . . ?
C01E C015 C01H C01G 177.6(6) . . . . ?
C01E C015 C01H C029 -5.5(10) . . . . ?
C01E C01U C02J C029 -1.5(10) . . . . ?
C01F C01N C026 C01R 179.5(5) . . . . ?
C01G C01H C029 C02J -178.1(6) . . . . ?
C01H C015 C01E C01U 2.3(10) . . . . ?
C01H C029 C02J C01U -1.5(11) . . . . ?
C01I C01A C01W O00N 179.0(5) . . . . ?
C01I C01A C01W O00O -1.8(8) . . . . ?
C01I C01A C027 C02L -6.3(10) . . . . ?
C01I C01K C022 C013 174.0(6) . . . . ?
C01I C01K C022 C02L -3.4(10) . . . . ?
C01K C022 C02L C027 1.3(9) . . . . ?
C01L C023 C02E C016 -2.3(11) . . . . ?
C01M C01X C024 C01M 0.6(11) . . . 2_767 ?
C01N C01R C026 C01N 1.2(10) 2_575 . . . ?
C01O C01M C01X C024 179.7(6) . . . . ?
C01P C01D C01S Zn06 -14.7(17) . . . 1_544 ?
C01P C01D C01S O009 11.7(8) . . . . ?
C01P C01D C01S O00T -159.8(6) . . . . ?
C01P C01D C020 C021 -2.2(9) . . . . ?
C01Q C01L C023 C02E 2.4(11) . . . . ?
C01R C01N C026 C01R -1.2(10) 2_575 . . . ?
C01S C01D C01P C01Z -179.0(5) . . . . ?
C01S C01D C020 C021 177.2(5) . . . . ?
C01T C01C C02A C028 1.4(10) . . . . ?
N01V C02F C02S N02C -2.8(11) . . . . ?
N01V C02F C02S C03J -176.8(7) . . . . ?
N01V C02F C038 C02Q 178.1(7) . . . . ?
N01V C031 C03H N02C 8.2(13) . . . . ?
N01V C031 C03H C03U -176.1(9) . . . . ?
N01V C031 C03N C02V -0.7(18) . . . . ?
N01V C031 C03N C047 -178.3(12) . . . . ?
C01W C01A C01I C01K -178.0(5) . . . . ?
C01W C01A C027 C02L 175.9(6) . . . . ?
C01X C01M C01O Zn03 8(2) . . . . ?
C01X C01M C01O O00D -16.4(9) . . . . ?
C01X C01M C01O O00V 162.2(6) . . . . ?
C01Y C018 C028 C02A 2.9(10) . . . . ?
C01Z C01J C021 C020 -3.0(9) . . . . ?
C020 C01D C01P C01Z 0.3(9) . . . . ?
C020 C01D C01S Zn06 165.9(12) . . . 1_544 ?
C020 C01D C01S O009 -167.6(5) . . . . ?
C020 C01D C01S O00T 20.8(9) . . . . ?
C021 C01J C01Z C01P 1.2(9) . . . . ?
C023 C01L C01Q C01B -2.7(10) . . . . ?
C024 C01M C01O Zn03 -171.3(16) 2_767 . . . ?
C024 C01M C01O O00D 164.0(6) 2_767 . . . ?
C024 C01M C01O O00V -17.5(10) 2_767 . . . ?
C024 C01M C01X C024 -0.6(11) 2_767 . . . ?
N025 C02P C02Y C02X 179.9(7) . . . . ?
N025 C02P C02Z N02M -3.4(12) . . . . ?
N025 C02P C02Z C03G 178.8(7) . . . . ?
C027 C01A C01I C01K 4.2(9) . . . . ?
C027 C01A C01W O00N -3.2(8) . . . . ?
C027 C01A C01W O00O 176.0(6) . . . . ?
C028 C018 C01Y C01T -2.0(10) . . . . ?
C02A C01C C01T C01Y -0.6(10) . . . . ?
N02C C02S C03J C03B -179.7(7) . . . . ?
N02C C03H C03U C02W -10.1(15) . . . . ?
N02C C03H C03U C03S 174.0(10) . . . . ?
C02D N00X C039 C03C -8.5(12) . . . . ?
C02E C016 C01B C01Q -2.9(10) . . . . ?
C02F N01V C031 C03H -7.4(13) . . . . ?
C02F N01V C031 C03N 177.7(10) . . . . ?
C02F C02S C03J C03B -5.5(10) . . . . ?
C02G N00Y C032 C03A 2.9(13) . . . . ?
C02I C02W C03O C03D -6.7(14) . . . . ?
C02I C02W C03U C03H -99.0(12) . . . . ?
C02I C02W C03U C03S 76.9(14) . . . . ?
C02K N011 C03D C03O -1.9(12) . . . . ?
C02K C02I C02W C03O 6.8(14) . . . . ?
C02K C02I C02W C03U -171.1(8) . . . . ?
N02M C02Z C03G C033 -175.2(8) . . . . ?
N02M C03I C03Q C03W 0.5(18) . . . . ?
N02M C03I C03Q C04A -167.2(12) . . . . ?
N02M C03I C03T N025 -2.2(15) . . . . ?
N02M C03I C03T C03L 178.1(11) . . . . ?
C02O N014 C046 C044 -1.9(13) . . . . ?
C02O C036 C03W C03Q 173.6(10) . . . . ?
C02O C036 C03W C044 -3.3(16) . . . . ?
C02P N025 C03T C03I 5.0(13) . . . . ?
C02P N025 C03T C03L -175.4(10) . . . . ?
C02P C02Z C03G C033 2.7(11) . . . . ?
C02Q C03B C03J C02S 2.2(12) . . . . ?
C02S N02C C03H C031 -6.0(12) . . . . ?
C02S N02C C03H C03U 178.3(9) . . . . ?
C02S C02F C038 C02Q -6.1(11) . . . . ?
C02T C03L C03T N025 -4.4(18) . . . . ?
C02T C03L C03T C03I 175.3(10) . . . . ?
C02T C03L C04L C04A -172.1(14) . . . . ?
C02T C03L C04L C055 -2(3) . . . . ?
C02V C03N C047 C03S 172.5(12) . . . . ?
C02V C03N C047 C04W 0(3) . . . . ?
C02W C02I C02K N011 -4.4(13) . . . . ?
C02X C033 C03G C02Z -0.4(12) . . . . ?
C02Y C02P C02Z N02M 174.2(8) . . . . ?
C02Y C02P C02Z C03G -3.6(11) . . . . ?
C02Y C02X C033 C03G -0.9(12) . . . . ?
C02Z N02M C03I C03Q -178.3(10) . . . . ?
C02Z N02M C03I C03T -3.5(14) . . . . ?
C02Z C02P C02Y C02X 2.4(11) . . . . ?
C031 N01V C02F C02S 5.0(11) . . . . ?
C031 N01V C02F C038 -179.2(8) . . . . ?
C031 C03H C03U C02W 174.2(9) . . . . ?
C031 C03H C03U C03S -1.8(16) . . . . ?
C031 C03N C047 C03S -10(2) . . . . ?
C031 C03N C047 C04W 177.1(19) . . . . ?
C032 N00Y C02G C034 -2.1(11) . . . . ?
C033 C02X C02Y C02P -0.1(12) . . . . ?
C034 C02V C03A C032 7.3(15) . . . . ?
C034 C02V C03N C031 -63.2(14) . . . . ?
C034 C02V C03N C047 114.5(13) . . . . ?
C036 C03W C044 C046 3.1(16) . . . . ?
C038 C02F C02S N02C -178.5(7) . . . . ?
C038 C02F C02S C03J 7.5(10) . . . . ?
C038 C02Q C03B C03J -1.0(13) . . . . ?
C039 N00X C02D C03E 5.3(11) . . . . ?
C03A C02V C034 C02G -6.9(14) . . . . ?
C03A C02V C03N C031 131.2(12) . . . . ?
C03A C02V C03N C047 -51.2(18) . . . . ?
C03B C02Q C038 C02F 2.8(12) . . . . ?
C03C C02T C03E C02D 8.6(12) . . . . ?
C03C C02T C03L C03T -131.1(12) . . . . ?
C03C C02T C03L C04L 50(2) . . . . ?
C03D N011 C02K C02I 1.7(11) . . . . ?
C03E C02T C03C C039 -12.4(14) . . . . ?
C03E C02T C03L C03T 64.8(14) . . . . ?
C03E C02T C03L C04L -113.9(15) . . . . ?
C03H N02C C02S C02F 3.3(11) . . . . ?
C03H N02C C02S C03J 177.3(7) . . . . ?
C03H C031 C03N C02V -175.4(10) . . . . ?
C03H C031 C03N C047 7.0(19) . . . . ?
C03I N02M C02Z C02P 6.2(12) . . . . ?
C03I N02M C02Z C03G -176.0(8) . . . . ?
C03I C03Q C03W C036 102.7(14) . . . . ?
C03I C03Q C03W C044 -80.5(14) . . . . ?
C03I C03Q C04A C04L -15(2) . . . . ?
C03I C03Q C04A C04R 171.8(13) . . . . ?
C03L C02T C03C C039 -175.5(9) . . . . ?
C03L C02T C03E C02D 173.9(7) . . . . ?
C03L C04L C055 C051 166.5(19) . . . . ?
C03N C02V C034 C02G -172.9(8) . . . . ?
C03N C02V C03A C032 172.5(9) . . . . ?
C03N C031 C03H N02C -176.9(10) . . . . ?
C03N C031 C03H C03U -1.2(15) . . . . ?
C03N C047 C04W C04V -171(2) . . . . ?
C03O C02W C03U C03H 83.2(13) . . . . ?
C03O C02W C03U C03S -101.0(13) . . . . ?
C03Q C03I C03T N025 172.8(10) . . . . ?
C03Q C03I C03T C03L -6.9(16) . . . . ?
C03Q C03W C044 C046 -173.9(10) . . . . ?
C03Q C04A C04L C03L 1(3) . . . . ?
C03Q C04A C04L C055 -169.3(18) . . . . ?
C03Q C04A C04R C053 177(2) . . . . ?
C03S C047 C04W C04V 16(3) . . . . ?
C03T N025 C02P C02Y -180.0(8) . . . . ?
C03T N025 C02P C02Z -2.5(11) . . . . ?
C03T C03I C03Q C03W -174.5(11) . . . . ?
C03T C03I C03Q C04A 17.8(19) . . . . ?
C03T C03L C04L C04A 9(3) . . . . ?
C03T C03L C04L C055 179.1(18) . . . . ?
C03U C02W C03O C03D 171.2(9) . . . . ?
C03U C03S C047 C03N 7(2) . . . . ?
C03U C03S C047 C04W -179.7(17) . . . . ?
C03U C03S C04M C04J 169.0(16) . . . . ?
C03W C03Q C04A C04L 177.7(14) . . . . ?
C03W C03Q C04A C04R 4(2) . . . . ?
C03W C044 C046 N014 -0.4(15) . . . . ?
C046 N014 C02O C036 1.6(13) . . . . ?
C047 C03S C03U C02W -176.7(11) . . . . ?
C047 C03S C03U C03H -0.9(18) . . . . ?
C047 C03S C04M C04J -9(3) . . . . ?
C04A C03Q C03W C036 -89.5(17) . . . . ?
C04A C03Q C03W C044 87.4(17) . . . . ?
C04A C04L C055 C051 -23(3) . . . . ?
C04A C04R C053 C051 7(3) . . . . ?
C04J C04V C04W C047 -20(4) . . . . ?
C04L C03L C03T N025 174.3(14) . . . . ?
C04L C03L C03T C03I -6(2) . . . . ?
C04L C04A C04R C053 4(3) . . . . ?
C04M C03S C03U C02W 5(2) . . . . ?
C04M C03S C03U C03H -178.8(14) . . . . ?
C04M C03S C047 C03N -175.4(16) . . . . ?
C04M C03S C047 C04W -2(2) . . . . ?
C04M C04J C04V C04W 8(3) . . . . ?
C04R C04A C04L C03L 174.5(17) . . . . ?
C04R C04A C04L C055 4(3) . . . . ?
C04V C04J C04M C03S 6(3) . . . . ?
C053 C051 C055 C04L 33(3) . . . . ?
C055 C051 C053 C04R -24(3) . . . . ?

loop_
_smtbx_masks_void_nr
_smtbx_masks_void_average_x
_smtbx_masks_void_average_y
_smtbx_masks_void_average_z
_smtbx_masks_void_volume
_smtbx_masks_void_count_electrons
_smtbx_masks_void_content
1 -0.237 -0.038 0.500 4049.2 1174.5 '27 C3H7NO;'
